data_2102991
loop_
_publ_author_name
'Prinz, Sebastian'
'Sparta, Karine M.'
'Roth, Georg'

_publ_section_title
;
 Temperature dependence of the <i>A</i>V~3~O~7~ (<i>A</i> = Ca, Sr)
 structure
;
_journal_coeditor_code BM5051
_journal_issue 6
_journal_name_full 'Acta Crystallographica Section B'
_journal_page_first 836
_journal_page_last 842
_journal_paper_doi 10.1107/S0108768107050550
_journal_volume 63
_journal_year 2007
_chemical_formula_moiety 'O7 V3, Sr'
_chemical_formula_sum 'O7 Sr V3'
_chemical_formula_weight 352.44
_chemical_name_systematic
;
 ?
;
_space_group_IT_number 59
_symmetry_cell_setting orthorhombic
_symmetry_space_group_name_Hall '-P 2ab 2a'
_symmetry_space_group_name_H-M 'P m m n :2'
_atom_sites_solution_hydrogens none
_atom_sites_solution_primary direct
_atom_sites_solution_secondary difmap
_audit_creation_method SHELXL-97
_cell_angle_alpha 90.00
_cell_angle_beta 90.00
_cell_angle_gamma 90.00
_cell_formula_units_Z 2
_cell_length_a 5.2959(8)
_cell_length_b 10.534(2)
_cell_length_c 5.3014(9)
_cell_measurement_reflns_used 11262
_cell_measurement_temperature 250.0(10)
_cell_measurement_theta_max 32.09
_cell_measurement_theta_min 3.84
_cell_volume 295.75(9)
_computing_cell_refinement 'X-AREA (Stoe, 2002)'
_computing_data_collection 'X-Pose (Stoe, 2002)'
_computing_data_reduction 'X-RED (Stoe, 1996)'
_computing_molecular_graphics 'SHELXS-97 (Sheldrick, 1997)'
_computing_publication_material 'WinGX 1.64.05 (Farrugia, 1999)'
_computing_structure_refinement 'SHELXL-97 (Sheldrick, 1997)'
_computing_structure_solution 'SHELXS-97 (Sheldrick, 1997)'
_diffrn_ambient_temperature 250.0(10)
_diffrn_detector_area_resol_mean 0
_diffrn_measured_fraction_theta_full 0.976
_diffrn_measured_fraction_theta_max 0.976
_diffrn_measurement_device_type 'STOE IPDS 2'
_diffrn_measurement_method 'Rotation method'
_diffrn_radiation_monochromator graphite
_diffrn_radiation_source 'fine-focus sealed tube'
_diffrn_radiation_type MoK\a
_diffrn_radiation_wavelength 0.71073
_diffrn_reflns_av_R_equivalents 0.0672
_diffrn_reflns_av_sigmaI/netI 0.0200
_diffrn_reflns_limit_h_max 6
_diffrn_reflns_limit_h_min -5
_diffrn_reflns_limit_k_max 12
_diffrn_reflns_limit_k_min -12
_diffrn_reflns_limit_l_max 6
_diffrn_reflns_limit_l_min -6
_diffrn_reflns_number 5416
_diffrn_reflns_theta_full 25.82
_diffrn_reflns_theta_max 25.82
_diffrn_reflns_theta_min 3.84
_diffrn_standards_decay_% 0
_diffrn_standards_interval_count 0
_diffrn_standards_interval_time 0
_diffrn_standards_number 0
_exptl_absorpt_coefficient_mu 13.544
_exptl_absorpt_correction_T_max 0.5682
_exptl_absorpt_correction_T_min 0.2166
_exptl_absorpt_correction_type numerical
_exptl_absorpt_process_details 'X-SHAPE (Stoe & Cie, 1996)'
_exptl_crystal_colour brown
_exptl_crystal_density_diffrn 3.958
_exptl_crystal_density_method 'not measured'
_exptl_crystal_description needle
_exptl_crystal_F_000 326
_exptl_crystal_size_max 0.15
_exptl_crystal_size_mid 0.1
_exptl_crystal_size_min 0.02
_refine_diff_density_max 0.690
_refine_diff_density_min -0.992
_refine_ls_extinction_method none
_refine_ls_goodness_of_fit_ref 1.243
_refine_ls_hydrogen_treatment none
_refine_ls_matrix_type full
_refine_ls_number_parameters 24
_refine_ls_number_reflns 332
_refine_ls_number_restraints 0
_refine_ls_restrained_S_all 1.243
_refine_ls_R_factor_all 0.0335
_refine_ls_R_factor_gt 0.0314
_refine_ls_shift/su_max 0.000
_refine_ls_shift/su_mean 0.000
_refine_ls_structure_factor_coef Fsqd
_refine_ls_weighting_details 'calc w=1/[\s^2^(Fo^2^)+(0.0371P)^2^+1.0548P] where P=(Fo^2^+2Fc^2^)/3'
_refine_ls_weighting_scheme calc
_refine_ls_wR_factor_gt 0.0768
_refine_ls_wR_factor_ref 0.0776
_reflns_number_gt 316
_reflns_number_total 332
_reflns_threshold_expression >2sigma(I)
_cod_data_source_file bm5051.cif
_cod_data_source_block SrV3O7_250K
_cod_original_cell_volume 295.74(9)
_cod_original_sg_symbol_H-M 'P m m n'
_cod_database_code 2102991

loop_
_symmetry_equiv_pos_as_xyz
'x, y, z'
'-x+1/2, -y+1/2, z'
'x+1/2, -y, -z'
'-x, y+1/2, -z'
'-x, -y, -z'
'x-1/2, y-1/2, -z'
'-x-1/2, y, z'
'x, -y-1/2, z'

loop_
_atom_site_type_symbol
_atom_site_label
_atom_site_fract_x
_atom_site_fract_y
_atom_site_fract_z
_atom_site_U_iso_or_equiv
_atom_site_adp_type
_atom_site_calc_flag
_atom_site_refinement_flags
_atom_site_occupancy
Sr Sr1 0.2500 0.7500 0.14883(17) 0.0168(3) Uani d S 1
V V1 0.2500 0.51530(10) 0.6207(2) 0.0139(3) Uani d S 1
V V2 -0.2500 0.7500 0.5916(3) 0.0136(4) Uani d S 1
O O1 -0.2500 0.7500 -0.1042(13) 0.0205(16) Uiso d S 1
O O2 0.2500 0.5453(5) -0.0797(9) 0.0216(11) Uiso d S 1
O O3 -0.0120(6) 0.6208(3) 0.4640(6) 0.0153(7) Uiso d . 1

loop_
_atom_site_aniso_label
_atom_site_aniso_U_11
_atom_site_aniso_U_22
_atom_site_aniso_U_33
_atom_site_aniso_U_12
_atom_site_aniso_U_13
_atom_site_aniso_U_23
Sr1 0.0154(5) 0.0144(5) 0.0207(5) 0.000 0.000 0.000
V1 0.0087(6) 0.0119(6) 0.0211(6) 0.000 0.000 -0.0003(4)
V2 0.0098(8) 0.0109(8) 0.0200(8) 0.000 0.000 0.000

loop_
_atom_type_symbol
_atom_type_description
_atom_type_scat_dispersion_real
_atom_type_scat_dispersion_imag
_atom_type_scat_source
O O 0.0106 0.0060 'International Tables Vol C Tables 4.2.6.8 and 6.1.1.4'
V V 0.3005 0.5294 'International Tables Vol C Tables 4.2.6.8 and 6.1.1.4'
Sr Sr -1.5307 3.2498 'International Tables Vol C Tables 4.2.6.8 and 6.1.1.4'

loop_
_geom_angle_atom_site_label_1
_geom_angle_atom_site_label_2
_geom_angle_atom_site_label_3
_geom_angle_site_symmetry_1
_geom_angle_site_symmetry_3
_geom_angle
O2 Sr1 O2 . 2_565 121.3(2)
O2 Sr1 O3 . 2_565 141.46(9)
O2 Sr1 O3 2_565 2_565 81.75(11)
O2 Sr1 O3 . . 81.75(11)
O2 Sr1 O3 2_565 . 141.46(9)
O3 Sr1 O3 2_565 . 98.61(14)
O2 Sr1 O3 . 8_575 141.46(9)
O2 Sr1 O3 2_565 8_575 81.75(11)
O3 Sr1 O3 2_565 8_575 65.55(14)
O3 Sr1 O3 . 8_575 64.13(14)
O2 Sr1 O3 . 7_655 81.75(11)
O2 Sr1 O3 2_565 7_655 141.46(9)
O3 Sr1 O3 2_565 7_655 64.13(14)
O3 Sr1 O3 . 7_655 65.55(14)
O3 Sr1 O3 8_575 7_655 98.61(14)
O2 Sr1 O1 . . 77.21(7)
O2 Sr1 O1 2_565 . 77.21(7)
O3 Sr1 O1 2_565 . 141.04(9)
O3 Sr1 O1 . . 79.15(12)
O3 Sr1 O1 8_575 . 79.15(12)
O3 Sr1 O1 7_655 . 141.04(9)
O2 Sr1 O1 . 1_655 77.21(7)
O2 Sr1 O1 2_565 1_655 77.21(7)
O3 Sr1 O1 2_565 1_655 79.15(12)
O3 Sr1 O1 . 1_655 141.04(9)
O3 Sr1 O1 8_575 1_655 141.04(9)
O3 Sr1 O1 7_655 1_655 79.15(12)
O1 Sr1 O1 . 1_655 126.3(2)
O2 Sr1 V1 . 2_565 163.99(12)
O2 Sr1 V1 2_565 2_565 74.66(12)
O3 Sr1 V1 2_565 2_565 33.18(7)
O3 Sr1 V1 . 2_565 84.80(7)
O3 Sr1 V1 8_575 2_565 33.18(7)
O3 Sr1 V1 7_655 2_565 84.80(7)
O1 Sr1 V1 . 2_565 108.75(8)
O1 Sr1 V1 1_655 2_565 108.75(8)
O2 Sr1 V1 . . 74.66(12)
O2 Sr1 V1 2_565 . 163.99(12)
O3 Sr1 V1 2_565 . 84.80(7)
O3 Sr1 V1 . . 33.18(7)
O3 Sr1 V1 8_575 . 84.80(7)
O3 Sr1 V1 7_655 . 33.18(7)
O1 Sr1 V1 . . 108.75(8)
O1 Sr1 V1 1_655 . 108.75(8)
V1 Sr1 V1 2_565 . 89.33(4)
O2 Sr1 V2 . 1_655 108.96(7)
O2 Sr1 V2 2_565 1_655 108.96(7)
O3 Sr1 V2 2_565 1_655 33.11(7)
O3 Sr1 V2 . 1_655 88.43(8)
O3 Sr1 V2 8_575 1_655 88.43(8)
O3 Sr1 V2 7_655 1_655 33.11(7)
O1 Sr1 V2 . 1_655 165.32(12)
O1 Sr1 V2 1_655 1_655 68.42(12)
V1 Sr1 V2 2_565 1_655 61.85(2)
V1 Sr1 V2 . 1_655 61.85(2)
O2 Sr1 V2 . . 108.96(7)
O2 Sr1 V2 2_565 . 108.96(7)
O3 Sr1 V2 2_565 . 88.43(8)
O3 Sr1 V2 . . 33.11(7)
O3 Sr1 V2 8_575 . 33.11(7)
O3 Sr1 V2 7_655 . 88.43(8)
O1 Sr1 V2 . . 68.42(12)
O1 Sr1 V2 1_655 . 165.32(12)
V1 Sr1 V2 2_565 . 61.85(2)
V1 Sr1 V2 . . 61.85(2)
V2 Sr1 V2 1_655 . 96.89(5)
O2 V1 O3 1_556 7_655 107.72(15)
O2 V1 O3 1_556 . 107.72(15)
O3 V1 O3 7_655 . 90.00(19)
O2 V1 O3 1_556 5_566 111.54(16)
O3 V1 O3 7_655 5_566 140.51(8)
O3 V1 O3 . 5_566 82.12(14)
O2 V1 O3 1_556 3_566 111.54(16)
O3 V1 O3 7_655 3_566 82.12(14)
O3 V1 O3 . 3_566 140.51(8)
O3 V1 O3 5_566 3_566 79.98(18)
O2 V1 V1 1_556 5_566 116.45(4)
O3 V1 V1 7_655 5_566 120.77(11)
O3 V1 V1 . 5_566 41.05(9)
O3 V1 V1 5_566 5_566 41.07(9)
O3 V1 V1 3_566 5_566 113.36(11)
O2 V1 V1 1_556 5_666 116.45(4)
O3 V1 V1 7_655 5_666 41.05(9)
O3 V1 V1 . 5_666 120.77(11)
O3 V1 V1 5_566 5_666 113.36(11)
O3 V1 V1 3_566 5_666 41.07(9)
V1 V1 V1 5_566 5_666 127.03(8)
O2 V1 V2 1_556 5_566 123.18(18)
O3 V1 V2 7_655 5_566 111.56(10)
O3 V1 V2 . 5_566 111.56(10)
O3 V1 V2 5_566 5_566 40.21(9)
O3 V1 V2 3_566 5_566 40.21(9)
V1 V1 V2 5_566 5_566 74.78(4)
V1 V1 V2 5_666 5_566 74.78(4)
O2 V1 Sr1 1_556 . 124.08(18)
O3 V1 Sr1 7_655 . 45.64(9)
O3 V1 Sr1 . . 45.64(9)
O3 V1 Sr1 5_566 . 110.55(10)
O3 V1 Sr1 3_566 . 110.55(10)
V1 V1 Sr1 5_566 . 76.65(4)
V1 V1 Sr1 5_666 . 76.65(4)
V2 V1 Sr1 5_566 . 112.73(5)
O2 V1 V2 1_556 1_655 84.76(12)
O3 V1 V2 7_655 1_655 22.98(9)
O3 V1 V2 . 1_655 96.44(10)
O3 V1 V2 5_566 1_655 163.36(10)
O3 V1 V2 3_566 1_655 91.11(9)
V1 V1 V2 5_566 1_655 135.20(6)
V1 V1 V2 5_666 1_655 53.29(3)
V2 V1 V2 5_566 1_655 128.07(2)
Sr1 V1 V2 . 1_655 59.37(3)
O2 V1 V2 1_556 . 84.76(12)
O3 V1 V2 7_655 . 96.44(10)
O3 V1 V2 . . 22.98(9)
O3 V1 V2 5_566 . 91.11(9)
O3 V1 V2 3_566 . 163.36(10)
V1 V1 V2 5_566 . 53.29(3)
V1 V1 V2 5_666 . 135.20(6)
V2 V1 V2 5_566 . 128.07(2)
Sr1 V1 V2 . . 59.37(3)
V2 V1 V2 1_655 . 93.82(3)
O2 V1 O2 1_556 5_666 51.73(11)
O3 V1 O2 7_655 5_666 82.43(11)
O3 V1 O2 . 5_666 153.32(13)
O3 V1 O2 5_566 5_666 119.38(12)
O3 V1 O2 3_566 5_666 63.82(11)
V1 V1 O2 5_566 5_666 156.63(8)
V1 V1 O2 5_666 5_666 67.68(6)
V2 V1 O2 5_566 5_666 94.97(9)
Sr1 V1 O2 . 5_666 126.64(7)
V2 V1 O2 1_655 5_666 67.55(7)
V2 V1 O2 . 5_666 132.60(9)
O2 V1 O2 1_556 5_566 51.73(11)
O3 V1 O2 7_655 5_566 153.32(13)
O3 V1 O2 . 5_566 82.43(11)
O3 V1 O2 5_566 5_566 63.82(11)
O3 V1 O2 3_566 5_566 119.38(12)
V1 V1 O2 5_566 5_566 67.68(6)
V1 V1 O2 5_666 5_566 156.63(8)
V2 V1 O2 5_566 5_566 94.97(9)
Sr1 V1 O2 . 5_566 126.64(7)
V2 V1 O2 1_655 5_566 132.60(9)
V2 V1 O2 . 5_566 67.55(7)
O2 V1 O2 5_666 5_566 92.93(12)
O2 V1 O2 1_556 . 163.9(3)
O3 V1 O2 7_655 . 61.99(10)
O3 V1 O2 . . 61.99(10)
O3 V1 O2 5_566 . 80.44(11)
O3 V1 O2 3_566 . 80.44(11)
V1 V1 O2 5_566 . 65.06(4)
V1 V1 O2 5_666 . 65.06(4)
V2 V1 O2 5_566 . 72.93(9)
Sr1 V1 O2 . . 39.80(8)
V2 V1 O2 1_655 . 84.25(6)
V2 V1 O2 . . 84.25(6)
O2 V1 O2 5_666 . 132.74(6)
O2 V1 O2 5_566 . 132.74(6)
O2 V1 Sr1 1_556 1_556 30.19(18)
O3 V1 Sr1 7_655 1_556 86.69(9)
O3 V1 Sr1 . 1_556 86.69(9)
O3 V1 Sr1 5_566 1_556 130.96(9)
O3 V1 Sr1 3_566 1_556 130.96(9)
V1 V1 Sr1 5_566 1_556 113.35(4)
V1 V1 Sr1 5_666 1_556 113.35(4)
V2 V1 Sr1 5_566 1_556 153.37(5)
Sr1 V1 Sr1 . 1_556 93.89(3)
V2 V1 Sr1 1_655 1_556 65.20(3)
V2 V1 Sr1 . 1_556 65.20(3)
O2 V1 Sr1 5_666 1_556 67.43(8)
O2 V1 Sr1 5_566 1_556 67.43(8)
O2 V1 Sr1 . 1_556 133.69(8)
O2 V1 O1 1_556 5_566 58.72(19)
O3 V1 O1 7_655 5_566 134.71(9)
O3 V1 O1 . 5_566 134.71(9)
O3 V1 O1 5_566 5_566 67.42(11)
O3 V1 O1 3_566 5_566 67.42(11)
V1 V1 O1 5_566 5_566 102.24(5)
V1 V1 O1 5_666 5_566 102.24(5)
V2 V1 O1 5_566 5_566 64.46(8)
Sr1 V1 O1 . 5_566 177.20(8)
V2 V1 O1 1_655 5_566 122.08(5)
V2 V1 O1 . 5_566 122.08(5)
O2 V1 O1 5_666 5_566 54.61(7)
O2 V1 O1 5_566 5_566 54.61(7)
O2 V1 O1 . 5_566 137.40(11)
Sr1 V1 O1 1_556 5_566 88.91(8)
O2 V1 O1 1_556 1_656 60.67(15)
O3 V1 O1 7_655 1_656 47.15(13)
O3 V1 O1 . 1_656 106.19(10)
O3 V1 O1 5_566 1_656 169.78(13)
O3 V1 O1 3_566 1_656 96.46(9)
V1 V1 O1 5_566 1_656 146.86(6)
V1 V1 O1 5_666 1_656 67.89(7)
V2 V1 O1 5_566 1_656 136.61(2)
Sr1 V1 O1 . 1_656 79.67(8)
V2 V1 O1 1_655 1_656 24.36(9)
V2 V1 O1 . 1_656 94.55(3)
O2 V1 O1 5_666 1_656 50.97(9)
O2 V1 O1 5_566 1_656 110.70(11)
O2 V1 O1 . 1_656 108.57(11)
Sr1 V1 O1 1_556 1_656 45.66(7)
O1 V1 O1 5_566 1_656 102.36(3)
O2 V1 O1 1_556 1_556 60.67(15)
O3 V1 O1 7_655 1_556 106.19(10)
O3 V1 O1 . 1_556 47.15(13)
O3 V1 O1 5_566 1_556 96.46(9)
O3 V1 O1 3_566 1_556 169.78(13)
V1 V1 O1 5_566 1_556 67.89(7)
V1 V1 O1 5_666 1_556 146.86(6)
V2 V1 O1 5_566 1_556 136.61(2)
Sr1 V1 O1 . 1_556 79.67(8)
V2 V1 O1 1_655 1_556 94.55(3)
V2 V1 O1 . 1_556 24.36(9)
O2 V1 O1 5_666 1_556 110.70(11)
O2 V1 O1 5_566 1_556 50.97(9)
O2 V1 O1 . 1_556 108.57(11)
Sr1 V1 O1 1_556 1_556 45.66(7)
O1 V1 O1 5_566 1_556 102.36(3)
O1 V1 O1 1_656 1_556 85.38(7)
O2 V1 O1 1_556 5_565 145.7(2)
O3 V1 O1 7_655 5_565 96.23(11)
O3 V1 O1 . 5_565 96.23(11)
O3 V1 O1 5_566 5_565 46.96(10)
O3 V1 O1 3_566 5_565 46.96(10)
V1 V1 O1 5_566 5_565 67.64(4)
V1 V1 O1 5_666 5_565 67.64(4)
V2 V1 O1 5_566 5_565 22.48(7)
Sr1 V1 O1 . 5_565 90.25(8)
V2 V1 O1 1_655 5_565 117.21(5)
V2 V1 O1 . 5_565 117.21(5)
O2 V1 O1 5_666 5_565 109.96(9)
O2 V1 O1 5_566 5_565 109.96(9)
O2 V1 O1 . 5_565 50.46(10)
Sr1 V1 O1 1_556 5_565 175.85(8)
O1 V1 O1 5_566 5_565 86.94(3)
O1 V1 O1 1_656 5_565 135.53(5)
O1 V1 O1 1_556 5_565 135.53(5)
O2 V1 O2 1_556 5_565 137.96(5)
O3 V1 O2 7_655 5_565 104.95(11)
O3 V1 O2 . 5_565 46.47(11)
O3 V1 O2 5_566 5_565 44.42(12)
O3 V1 O2 3_566 5_565 98.41(12)
V1 V1 O2 5_566 5_565 21.51(5)
V1 V1 O2 5_666 5_565 105.55(7)
V2 V1 O2 5_566 5_565 65.13(7)
Sr1 V1 O2 . 5_565 66.28(7)
V2 V1 O2 1_655 5_565 124.62(8)
V2 V1 O2 . 5_565 65.82(7)
O2 V1 O2 5_666 5_565 160.09(15)
O2 V1 O2 5_566 5_565 88.25(3)
O2 V1 O2 . 5_565 44.86(7)
Sr1 V1 O2 1_556 5_565 130.57(6)
O1 V1 O2 5_566 5_565 111.79(9)
O1 V1 O2 1_656 5_565 145.78(11)
O1 V1 O2 1_556 5_565 85.36(10)
O1 V1 O2 5_565 5_565 51.48(7)
O2 V1 O2 1_556 5_665 137.96(5)
O3 V1 O2 7_655 5_665 46.47(11)
O3 V1 O2 . 5_665 104.95(11)
O3 V1 O2 5_566 5_665 98.41(11)
O3 V1 O2 3_566 5_665 44.42(12)
V1 V1 O2 5_566 5_665 105.55(7)
V1 V1 O2 5_666 5_665 21.51(5)
V2 V1 O2 5_566 5_665 65.13(7)
Sr1 V1 O2 . 5_665 66.28(7)
V2 V1 O2 1_655 5_665 65.82(7)
V2 V1 O2 . 5_665 124.62(8)
O2 V1 O2 5_666 5_665 88.25(3)
O2 V1 O2 5_566 5_665 160.09(15)
O2 V1 O2 . 5_665 44.86(7)
Sr1 V1 O2 1_556 5_665 130.57(6)
O1 V1 O2 5_566 5_665 111.79(9)
O1 V1 O2 1_656 5_665 85.36(10)
O1 V1 O2 1_556 5_665 145.78(11)
O1 V1 O2 5_565 5_665 51.48(7)
O2 V1 O2 5_565 5_665 84.05(10)
O2 V1 Sr1 1_556 5_566 80.69(14)
O3 V1 Sr1 7_655 5_566 169.59(10)
O3 V1 Sr1 . 5_566 93.24(9)
O3 V1 Sr1 5_566 5_566 30.92(9)
O3 V1 Sr1 3_566 5_566 89.13(10)
V1 V1 Sr1 5_566 5_566 57.90(3)
V1 V1 Sr1 5_666 5_566 129.96(5)
V2 V1 Sr1 5_566 5_566 58.08(3)
Sr1 V1 Sr1 . 5_566 134.551(18)
V2 V1 Sr1 1_655 5_566 164.44(4)
V2 V1 Sr1 . 5_566 90.335(17)
O2 V1 Sr1 5_666 5_566 98.79(7)
O2 V1 Sr1 5_566 5_566 37.08(8)
O2 V1 Sr1 . 5_566 111.11(6)
Sr1 V1 Sr1 1_556 5_566 103.36(2)
O1 V1 Sr1 5_566 5_566 44.41(3)
O1 V1 Sr1 1_656 5_566 140.31(10)
O1 V1 Sr1 1_556 5_566 83.14(3)
O1 V1 Sr1 5_565 5_566 73.59(6)
O2 V1 Sr1 5_565 5_566 70.66(7)
O2 V1 Sr1 5_665 5_566 123.13(8)
O2 V1 Sr1 1_556 5_666 80.69(13)
O3 V1 Sr1 7_655 5_666 93.24(9)
O3 V1 Sr1 . 5_666 169.59(10)
O3 V1 Sr1 5_566 5_666 89.13(10)
O3 V1 Sr1 3_566 5_666 30.92(9)
V1 V1 Sr1 5_566 5_666 129.96(5)
V1 V1 Sr1 5_666 5_666 57.90(3)
V2 V1 Sr1 5_566 5_666 58.08(3)
Sr1 V1 Sr1 . 5_666 134.551(18)
V2 V1 Sr1 1_655 5_666 90.335(17)
V2 V1 Sr1 . 5_666 164.44(4)
O2 V1 Sr1 5_666 5_666 37.08(8)
O2 V1 Sr1 5_566 5_666 98.79(7)
O2 V1 Sr1 . 5_666 111.11(6)
Sr1 V1 Sr1 1_556 5_666 103.36(2)
O1 V1 Sr1 5_566 5_666 44.41(3)
O1 V1 Sr1 1_656 5_666 83.14(3)
O1 V1 Sr1 1_556 5_666 140.31(10)
O1 V1 Sr1 5_565 5_666 73.59(6)
O2 V1 Sr1 5_565 5_666 123.13(8)
O2 V1 Sr1 5_665 5_666 70.66(7)
Sr1 V1 Sr1 5_566 5_666 81.93(3)
O2 V1 O3 1_556 1_655 98.28(7)
O3 V1 O3 7_655 1_655 25.46(8)
O3 V1 O3 . 1_655 115.45(12)
O3 V1 O3 5_566 1_655 139.09(7)
O3 V1 O3 3_566 1_655 62.90(13)
V1 V1 O3 5_566 1_655 141.83(7)
V1 V1 O3 5_666 1_655 25.73(5)
V2 V1 O3 5_566 1_655 100.01(5)
Sr1 V1 O3 . 1_655 70.68(5)
V2 V1 O3 1_655 1_655 28.42(4)
V2 V1 O3 . 1_655 119.80(5)
O2 V1 O3 5_666 1_655 59.80(7)
O2 V1 O3 5_566 1_655 149.70(8)
O2 V1 O3 . 1_655 77.16(5)
Sr1 V1 O3 1_556 1_655 88.43(4)
O1 V1 O3 5_566 1_655 109.44(5)
O1 V1 O3 1_656 1_655 42.78(8)
O1 V1 O3 1_556 1_655 122.96(5)
O1 V1 O3 5_565 1_655 92.95(5)
O2 V1 O3 5_565 1_655 121.94(7)
O2 V1 O3 5_665 1_655 42.88(7)
Sr1 V1 O3 5_566 1_655 149.75(5)
Sr1 V1 O3 5_666 1_655 68.17(4)
O2 V1 O3 1_556 7 98.28(7)
O3 V1 O3 7_655 7 115.45(12)
O3 V1 O3 . 7 25.46(8)
O3 V1 O3 5_566 7 62.90(13)
O3 V1 O3 3_566 7 139.09(7)
V1 V1 O3 5_566 7 25.73(5)
V1 V1 O3 5_666 7 141.83(7)
V2 V1 O3 5_566 7 100.01(5)
Sr1 V1 O3 . 7 70.68(4)
V2 V1 O3 1_655 7 119.80(5)
V2 V1 O3 . 7 28.42(4)
O2 V1 O3 5_666 7 149.70(8)
O2 V1 O3 5_566 7 59.80(7)
O2 V1 O3 . 7 77.16(5)
Sr1 V1 O3 1_556 7 88.43(4)
O1 V1 O3 5_566 7 109.44(5)
O1 V1 O3 1_656 7 122.96(5)
O1 V1 O3 1_556 7 42.78(8)
O1 V1 O3 5_565 7 92.95(5)
O2 V1 O3 5_565 7 42.88(7)
O2 V1 O3 5_665 7 121.94(7)
Sr1 V1 O3 5_566 7 68.17(4)
Sr1 V1 O3 5_666 7 149.75(5)
O3 V1 O3 1_655 7 140.91(9)
O2 V1 O3 1_556 2_565 90.91(17)
O3 V1 O3 7_655 2_565 32.62(9)
O3 V1 O3 . 2_565 68.24(12)
O3 V1 O3 5_566 2_565 147.38(10)
O3 V1 O3 3_566 2_565 114.43(6)
V1 V1 O3 5_566 2_565 108.22(6)
V1 V1 O3 5_666 2_565 73.47(6)
V2 V1 O3 5_566 2_565 141.27(6)
Sr1 V1 O3 . 2_565 37.85(4)
V2 V1 O3 1_655 2_565 28.33(4)
V2 V1 O3 . 2_565 66.85(5)
O2 V1 O3 5_666 2_565 92.99(9)
O2 V1 O3 5_566 2_565 122.40(9)
O2 V1 O3 . 2_565 73.92(9)
Sr1 V1 O3 1_556 2_565 62.60(5)
O1 V1 O3 5_566 2_565 144.48(8)
O1 V1 O3 1_656 2_565 42.70(8)
O1 V1 O3 1_556 2_565 73.58(6)
O1 V1 O3 5_565 2_565 121.23(8)
O2 V1 O3 5_565 2_565 103.14(8)
O2 V1 O3 5_665 2_565 77.33(8)
Sr1 V1 O3 5_566 2_565 156.42(5)
Sr1 V1 O3 5_666 2_565 118.63(4)
O3 V1 O3 1_655 2_565 53.04(8)
O3 V1 O3 7 2_565 91.57(5)
O2 V1 O3 1_556 8_575 90.91(17)
O3 V1 O3 7_655 8_575 68.24(12)
O3 V1 O3 . 8_575 32.62(9)
O3 V1 O3 5_566 8_575 114.43(6)
O3 V1 O3 3_566 8_575 147.38(10)
V1 V1 O3 5_566 8_575 73.48(6)
V1 V1 O3 5_666 8_575 108.22(6)
V2 V1 O3 5_566 8_575 141.27(6)
Sr1 V1 O3 . 8_575 37.85(4)
V2 V1 O3 1_655 8_575 66.85(5)
V2 V1 O3 . 8_575 28.33(4)
O2 V1 O3 5_666 8_575 122.40(9)
O2 V1 O3 5_566 8_575 92.99(9)
O2 V1 O3 . 8_575 73.92(8)
Sr1 V1 O3 1_556 8_575 62.60(5)
O1 V1 O3 5_566 8_575 144.48(8)
O1 V1 O3 1_656 8_575 73.58(6)
O1 V1 O3 1_556 8_575 42.70(8)
O1 V1 O3 5_565 8_575 121.23(8)
O2 V1 O3 5_565 8_575 77.33(8)
O2 V1 O3 5_665 8_575 103.14(8)
Sr1 V1 O3 5_566 8_575 118.63(4)
Sr1 V1 O3 5_666 8_575 156.42(5)
O3 V1 O3 1_655 8_575 91.57(5)
O3 V1 O3 7 8_575 53.04(8)
O3 V1 O3 2_565 8_575 38.96(9)
O2 V1 O3 1_556 3_466 99.63(7)
O3 V1 O3 7_655 3_466 143.82(7)
O3 V1 O3 . 3_466 58.80(13)
O3 V1 O3 5_566 3_466 29.58(9)
O3 V1 O3 3_566 3_466 109.57(11)
V1 V1 O3 5_566 3_466 23.05(5)
V1 V1 O3 5_666 3_466 139.24(7)
V2 V1 O3 5_566 3_466 69.64(4)
Sr1 V1 O3 . 3_466 99.20(4)
V2 V1 O3 1_655 3_466 155.09(5)
V2 V1 O3 . 3_466 62.50(4)
O2 V1 O3 5_666 3_466 133.68(8)
O2 V1 O3 5_566 3_466 48.08(7)
O2 V1 O3 . 3_466 85.66(5)
Sr1 V1 O3 1_556 3_466 107.37(4)
O1 V1 O3 5_566 3_466 79.93(5)
O1 V1 O3 1_656 3_466 152.28(7)
O1 V1 O3 1_556 3_466 67.32(5)
O1 V1 O3 5_565 3_466 71.89(4)
O2 V1 O3 5_565 3_466 40.82(7)
O2 V1 O3 5_665 3_466 119.87(7)
Sr1 V1 O3 5_566 3_466 35.59(4)
Sr1 V1 O3 5_666 3_466 114.55(5)
O3 V1 O3 1_655 3_466 162.09(3)
O3 V1 O3 7 3_466 35.44(8)
O3 V1 O3 2_565 3_466 126.77(6)
O3 V1 O3 8_575 3_466 88.48(6)
O2 V1 O3 1_556 5_666 99.63(7)
O3 V1 O3 7_655 5_666 58.80(13)
O3 V1 O3 . 5_666 143.82(7)
O3 V1 O3 5_566 5_666 109.57(11)
O3 V1 O3 3_566 5_666 29.58(9)
V1 V1 O3 5_566 5_666 139.24(7)
V1 V1 O3 5_666 5_666 23.05(5)
V2 V1 O3 5_566 5_666 69.64(4)
Sr1 V1 O3 . 5_666 99.20(4)
V2 V1 O3 1_655 5_666 62.50(4)
V2 V1 O3 . 5_666 155.09(5)
O2 V1 O3 5_666 5_666 48.08(7)
O2 V1 O3 5_566 5_666 133.68(8)
O2 V1 O3 . 5_666 85.66(5)
Sr1 V1 O3 1_556 5_666 107.37(4)
O1 V1 O3 5_566 5_666 79.93(5)
O1 V1 O3 1_656 5_666 67.32(5)
O1 V1 O3 1_556 5_666 152.28(7)
O1 V1 O3 5_565 5_666 71.89(4)
O2 V1 O3 5_565 5_666 119.87(7)
O2 V1 O3 5_665 5_666 40.82(7)
Sr1 V1 O3 5_566 5_666 114.55(5)
Sr1 V1 O3 5_666 5_666 35.59(4)
O3 V1 O3 1_655 5_666 35.44(8)
O3 V1 O3 7 5_666 162.09(3)
O3 V1 O3 2_565 5_666 88.48(6)
O3 V1 O3 8_575 5_666 126.77(6)
O3 V1 O3 3_466 5_666 139.15(9)
O2 V1 O3 1_556 4_546 106.66(18)
O3 V1 O3 7_655 4_546 134.42(10)
O3 V1 O3 . 4_546 106.95(7)
O3 V1 O3 5_566 4_546 25.17(8)
O3 V1 O3 3_566 4_546 57.73(12)
V1 V1 O3 5_566 4_546 66.00(6)
V1 V1 O3 5_666 4_546 96.33(6)
V2 V1 O3 5_566 4_546 22.87(4)
Sr1 V1 O3 . 4_546 126.58(5)
V2 V1 O3 1_655 4_546 148.82(5)
V2 V1 O3 . 4_546 115.71(4)
O2 V1 O3 5_666 4_546 96.40(9)
O2 V1 O3 5_566 4_546 72.11(9)
O2 V1 O3 . 4_546 88.75(8)
Sr1 V1 O3 1_556 4_546 135.00(5)
O1 V1 O3 5_566 4_546 50.81(8)
O1 V1 O3 1_656 4_546 146.80(6)
O1 V1 O3 1_556 4_546 116.44(4)
O1 V1 O3 5_565 4_546 41.24(7)
O2 V1 O3 5_565 4_546 65.07(8)
O2 V1 O3 5_665 4_546 88.00(8)
Sr1 V1 O3 5_566 4_546 35.24(4)
Sr1 V1 O3 5_666 4_546 64.02(4)
O3 V1 O3 1_655 4_546 120.44(6)
O3 V1 O3 7 4_546 87.85(6)
O3 V1 O3 2_565 4_546 162.32(3)
O3 V1 O3 8_575 4_546 139.48(3)
O3 V1 O3 3_466 4_546 53.25(7)
O3 V1 O3 5_666 4_546 86.73(4)
O2 V1 O3 1_556 6_656 106.66(18)
O3 V1 O3 7_655 6_656 106.95(7)
O3 V1 O3 . 6_656 134.42(10)
O3 V1 O3 5_566 6_656 57.73(12)
O3 V1 O3 3_566 6_656 25.17(8)
V1 V1 O3 5_566 6_656 96.33(6)
V1 V1 O3 5_666 6_656 66.00(6)
V2 V1 O3 5_566 6_656 22.87(4)
Sr1 V1 O3 . 6_656 126.58(5)
V2 V1 O3 1_655 6_656 115.71(4)
V2 V1 O3 . 6_656 148.82(5)
O2 V1 O3 5_666 6_656 72.11(9)
O2 V1 O3 5_566 6_656 96.40(9)
O2 V1 O3 . 6_656 88.75(8)
Sr1 V1 O3 1_556 6_656 135.00(5)
O1 V1 O3 5_566 6_656 50.81(8)
O1 V1 O3 1_656 6_656 116.44(4)
O1 V1 O3 1_556 6_656 146.80(6)
O1 V1 O3 5_565 6_656 41.24(7)
O2 V1 O3 5_565 6_656 88.00(8)
O2 V1 O3 5_665 6_656 65.07(8)
Sr1 V1 O3 5_566 6_656 64.02(4)
Sr1 V1 O3 5_666 6_656 35.24(4)
O3 V1 O3 1_655 6_656 87.85(6)
O3 V1 O3 7 6_656 120.44(6)
O3 V1 O3 2_565 6_656 139.48(3)
O3 V1 O3 8_575 6_656 162.32(3)
O3 V1 O3 3_466 6_656 86.73(4)
O3 V1 O3 5_666 6_656 53.25(7)
O3 V1 O3 4_546 6_656 33.57(8)
O2 V1 O3 1_556 7_656 16.97(5)
O3 V1 O3 7_655 7_656 93.35(10)
O3 V1 O3 . 7_656 117.79(11)
O3 V1 O3 5_566 7_656 124.54(9)
O3 V1 O3 3_566 7_656 101.32(9)
V1 V1 O3 5_566 7_656 133.24(6)
V1 V1 O3 5_666 7_656 99.73(5)
V2 V1 O3 5_566 7_656 124.15(5)
Sr1 V1 O3 . 7_656 119.90(5)
V2 V1 O3 1_655 7_656 70.82(5)
V2 V1 O3 . 7_656 95.31(5)
O2 V1 O3 5_666 7_656 38.03(8)
O2 V1 O3 5_566 7_656 68.31(8)
O2 V1 O3 . 7_656 155.00(7)
Sr1 V1 O3 1_556 7_656 31.84(4)
O1 V1 O3 5_566 7_656 62.75(8)
O1 V1 O3 1_656 7_656 46.46(10)
O1 V1 O3 1_556 7_656 72.68(9)
O1 V1 O3 5_565 7_656 144.62(7)
O2 V1 O3 5_565 7_656 154.70(6)
O2 V1 O3 5_665 7_656 121.20(6)
Sr1 V1 O3 5_566 7_656 93.88(4)
Sr1 V1 O3 5_666 7_656 71.92(4)
O3 V1 O3 1_655 7_656 81.51(4)
O3 V1 O3 7 7_656 113.32(7)
O3 V1 O3 2_565 7_656 82.90(5)
O3 V1 O3 8_575 7_656 93.94(5)
O3 V1 O3 3_466 7_656 116.36(4)
O3 V1 O3 5_666 7_656 84.47(7)
O3 V1 O3 4_546 7_656 113.50(5)
O3 V1 O3 6_656 7_656 103.43(5)
O2 V1 O3 1_556 1_556 16.97(5)
O3 V1 O3 7_655 1_556 117.79(11)
O3 V1 O3 . 1_556 93.35(10)
O3 V1 O3 5_566 1_556 101.32(9)
O3 V1 O3 3_566 1_556 124.54(9)
V1 V1 O3 5_566 1_556 99.73(5)
V1 V1 O3 5_666 1_556 133.24(6)
V2 V1 O3 5_566 1_556 124.15(5)
Sr1 V1 O3 . 1_556 119.90(5)
V2 V1 O3 1_655 1_556 95.31(5)
V2 V1 O3 . 1_556 70.82(5)
O2 V1 O3 5_666 1_556 68.31(8)
O2 V1 O3 5_566 1_556 38.03(8)
O2 V1 O3 . 1_556 155.00(7)
Sr1 V1 O3 1_556 1_556 31.84(4)
O1 V1 O3 5_566 1_556 62.75(8)
O1 V1 O3 1_656 1_556 72.68(9)
O1 V1 O3 1_556 1_556 46.46(10)
O1 V1 O3 5_565 1_556 144.62(7)
O2 V1 O3 5_565 1_556 121.20(6)
O2 V1 O3 5_665 1_556 154.70(6)
Sr1 V1 O3 5_566 1_556 71.92(4)
Sr1 V1 O3 5_666 1_556 93.88(4)
O3 V1 O3 1_655 1_556 113.32(7)
O3 V1 O3 7 1_556 81.51(4)
O3 V1 O3 2_565 1_556 93.94(5)
O3 V1 O3 8_575 1_556 82.90(5)
O3 V1 O3 3_466 1_556 84.47(7)
O3 V1 O3 5_666 1_556 116.36(4)
O3 V1 O3 4_546 1_556 103.43(5)
O3 V1 O3 6_656 1_556 113.50(5)
O3 V1 O3 7_656 1_556 33.52(7)
O2 V1 V1 1_556 5_667 36.46(7)
O3 V1 V1 7_655 5_667 90.14(9)
O3 V1 V1 . 5_667 141.12(10)
O3 V1 V1 5_566 5_667 119.64(10)
O3 V1 V1 3_566 5_667 77.84(9)
V1 V1 V1 5_566 5_667 147.58(6)
V1 V1 V1 5_666 5_667 82.07(3)
V2 V1 V1 5_566 5_667 104.44(4)
Sr1 V1 V1 . 5_667 129.77(3)
V2 V1 V1 1_655 5_667 71.35(3)
V2 V1 V1 . 5_667 118.79(4)
O2 V1 V1 5_666 5_667 15.28(6)
O2 V1 V1 5_566 5_667 80.26(7)
O2 V1 V1 . 5_667 146.724(16)
Sr1 V1 V1 1_556 5_667 54.51(2)
O1 V1 V1 5_566 5_667 52.22(6)
O1 V1 V1 1_656 5_667 50.14(8)
O1 V1 V1 1_556 5_667 95.92(9)
O1 V1 V1 5_565 5_667 122.38(6)
O2 V1 V1 5_565 5_667 163.90(8)
O2 V1 V1 5_665 5_667 103.07(5)
Sr1 V1 V1 5_566 5_667 93.52(3)
Sr1 V1 V1 5_666 5_667 48.850(19)
O3 V1 V1 1_655 5_667 70.59(4)
O3 V1 V1 7 5_667 134.57(5)
O3 V1 V1 2_565 5_667 92.57(5)
O3 V1 V1 8_575 5_667 114.26(5)
O3 V1 V1 3_466 5_667 125.37(5)
O3 V1 V1 5_666 5_667 63.29(4)
O3 V1 V1 4_546 5_667 100.40(5)
O3 V1 V1 6_656 5_667 82.17(5)
O3 V1 V1 7_656 5_667 23.48(4)
O3 V1 V1 1_556 5_667 53.07(4)
O2 V1 V1 1_556 5_567 36.46(7)
O3 V1 V1 7_655 5_567 141.12(10)
O3 V1 V1 . 5_567 90.14(9)
O3 V1 V1 5_566 5_567 77.84(9)
O3 V1 V1 3_566 5_567 119.64(10)
V1 V1 V1 5_566 5_567 82.07(3)
V1 V1 V1 5_666 5_567 147.58(6)
V2 V1 V1 5_566 5_567 104.44(4)
Sr1 V1 V1 . 5_567 129.77(3)
V2 V1 V1 1_655 5_567 118.79(4)
V2 V1 V1 . 5_567 71.35(3)
O2 V1 V1 5_666 5_567 80.26(7)
O2 V1 V1 5_566 5_567 15.28(6)
O2 V1 V1 . 5_567 146.724(16)
Sr1 V1 V1 1_556 5_567 54.51(2)
O1 V1 V1 5_566 5_567 52.22(6)
O1 V1 V1 1_656 5_567 95.92(9)
O1 V1 V1 1_556 5_567 50.14(8)
O1 V1 V1 5_565 5_567 122.38(6)
O2 V1 V1 5_565 5_567 103.07(5)
O2 V1 V1 5_665 5_567 163.90(8)
Sr1 V1 V1 5_566 5_567 48.850(19)
Sr1 V1 V1 5_666 5_567 93.52(3)
O3 V1 V1 1_655 5_567 134.57(5)
O3 V1 V1 7 5_567 70.59(4)
O3 V1 V1 2_565 5_567 114.26(5)
O3 V1 V1 8_575 5_567 92.57(5)
O3 V1 V1 3_466 5_567 63.29(4)
O3 V1 V1 5_666 5_567 125.37(5)
O3 V1 V1 4_546 5_567 82.17(5)
O3 V1 V1 6_656 5_567 100.40(5)
O3 V1 V1 7_656 5_567 53.07(4)
O3 V1 V1 1_556 5_567 23.48(4)
V1 V1 V1 5_667 5_567 66.55(3)
O2 V1 O2 1_556 2_566 59.80(19)
O3 V1 O2 7_655 2_566 66.52(10)
O3 V1 O2 . 2_566 66.52(10)
O3 V1 O2 5_566 2_566 139.98(9)
O3 V1 O2 3_566 2_566 139.98(9)
V1 V1 O2 5_566 2_566 104.09(5)
V1 V1 O2 5_666 2_566 104.09(5)
V2 V1 O2 5_566 2_566 177.01(7)
Sr1 V1 O2 . 2_566 64.28(6)
V2 V1 O2 1_655 2_566 50.87(3)
V2 V1 O2 . 2_566 50.87(3)
O2 V1 O2 5_666 2_566 87.08(7)
O2 V1 O2 5_566 2_566 87.08(7)
O2 V1 O2 . 2_566 104.08(8)
Sr1 V1 O2 1_556 2_566 29.61(6)
O1 V1 O2 5_566 2_566 118.52(10)
O1 V1 O2 1_656 2_566 43.944(19)
O1 V1 O2 1_556 2_566 43.944(19)
O1 V1 O2 5_565 2_566 154.53(9)
O2 V1 O2 5_565 2_566 112.83(9)
O2 V1 O2 5_665 2_566 112.83(10)
Sr1 V1 O2 5_566 2_566 123.79(4)
Sr1 V1 O2 5_666 2_566 123.79(4)
O3 V1 O2 1_655 2_566 79.13(5)
O3 V1 O2 7 2_566 79.13(5)
O3 V1 O2 2_565 2_566 36.23(6)
O3 V1 O2 8_575 2_566 36.23(6)
O3 V1 O2 3_466 2_566 110.42(4)
O3 V1 O2 5_666 2_566 110.42(4)
O3 V1 O2 4_546 2_566 159.02(5)
O3 V1 O2 6_656 2_566 159.02(5)
O3 V1 O2 7_656 2_566 58.65(7)
O3 V1 O2 1_556 2_566 58.65(7)
V1 V1 O2 5_667 2_566 78.03(5)
V1 V1 O2 5_567 2_566 78.03(5)
O2 V1 V1 1_556 2_565 78.75(18)
O3 V1 V1 7_655 2_565 55.49(9)
O3 V1 V1 . 2_565 55.49(9)
O3 V1 V1 5_566 2_565 136.98(9)
O3 V1 V1 3_566 2_565 136.98(9)
V1 V1 V1 5_566 2_565 96.26(4)
V1 V1 V1 5_666 2_565 96.26(4)
V2 V1 V1 5_566 2_565 158.07(4)
Sr1 V1 V1 . 2_565 45.34(2)
V2 V1 V1 1_655 2_565 47.014(15)
V2 V1 V1 . 2_565 47.014(15)
O2 V1 V1 5_666 2_565 100.07(8)
O2 V1 V1 5_566 2_565 100.07(8)
O2 V1 V1 . 2_565 85.13(8)
Sr1 V1 V1 1_556 2_565 48.56(2)
O1 V1 V1 5_566 2_565 137.47(8)
O1 V1 V1 1_656 2_565 50.72(3)
O1 V1 V1 1_556 2_565 50.72(3)
O1 V1 V1 5_565 2_565 135.59(7)
O2 V1 V1 5_565 2_565 99.29(7)
O2 V1 V1 5_665 2_565 99.29(7)
Sr1 V1 V1 5_566 2_565 133.779(15)
Sr1 V1 V1 5_666 2_565 133.779(15)
O3 V1 V1 1_655 2_565 74.45(4)
O3 V1 V1 7 2_565 74.45(4)
O3 V1 V1 2_565 2_565 22.87(4)
O3 V1 V1 8_575 2_565 22.87(4)
O3 V1 V1 3_466 2_565 109.45(4)
O3 V1 V1 5_666 2_565 109.45(4)
O3 V1 V1 4_546 2_565 162.15(4)
O3 V1 V1 6_656 2_565 162.15(4)
O3 V1 V1 7_656 2_565 76.64(4)
O3 V1 V1 1_556 2_565 76.64(4)
V1 V1 V1 5_667 2_565 93.83(3)
V1 V1 V1 5_567 2_565 93.83(3)
O2 V1 V1 2_566 2_565 18.94(6)
O2 V1 V2 1_556 5_567 45.04(18)
O3 V1 V2 7_655 5_567 131.82(9)
O3 V1 V2 . 5_567 131.82(9)
O3 V1 V2 5_566 5_567 77.51(10)
O3 V1 V2 3_566 5_567 77.51(10)
V1 V1 V2 5_566 5_567 107.39(4)
V1 V1 V2 5_666 5_567 107.39(4)
V2 V1 V2 5_566 5_567 78.14(3)
Sr1 V1 V2 . 5_567 169.12(3)
V2 V1 V2 1_655 5_567 114.49(3)
V2 V1 V2 . 5_567 114.49(3)
O2 V1 V2 5_666 5_567 49.39(6)
O2 V1 V2 5_566 5_567 49.39(6)
O2 V1 V2 . 5_567 151.08(8)
Sr1 V1 V2 1_556 5_567 75.23(3)
O1 V1 V2 5_566 5_567 13.68(7)
O1 V1 V2 1_656 5_567 92.39(9)
O1 V1 V2 1_556 5_567 92.39(9)
O1 V1 V2 5_565 5_567 100.62(7)
O2 V1 V2 5_565 5_567 120.85(7)
O2 V1 V2 5_665 5_567 120.85(7)
Sr1 V1 V2 5_566 5_567 50.489(18)
Sr1 V1 V2 5_666 5_567 50.489(18)
O3 V1 V2 1_655 5_567 108.39(4)
O3 V1 V2 7 5_567 108.39(4)
O3 V1 V2 2_565 5_567 132.71(5)
O3 V1 V2 8_575 5_567 132.71(5)
O3 V1 V2 3_466 5_567 84.35(4)
O3 V1 V2 5_666 5_567 84.35(4)
O3 V1 V2 4_546 5_567 63.65(4)
O3 V1 V2 6_656 5_567 63.65(4)
O3 V1 V2 7_656 5_567 49.92(4)
O3 V1 V2 1_556 5_567 49.92(4)
V1 V1 V2 5_667 5_567 43.13(2)
V1 V1 V2 5_567 5_567 43.13(2)
O2 V1 V2 2_566 5_567 104.84(6)
V1 V1 V2 2_565 5_567 123.789(18)
O2 V1 O3 1_556 3_567 30.80(16)
O3 V1 O3 7_655 3_567 112.25(9)
O3 V1 O3 . 3_567 136.09(10)
O3 V1 O3 5_566 3_567 99.63(11)
O3 V1 O3 3_566 3_567 81.76(10)
V1 V1 O3 5_566 3_567 126.07(6)
V1 V1 O3 5_666 3_567 98.98(5)
V2 V1 O3 5_566 3_567 95.30(5)
Sr1 V1 O3 . 3_567 148.78(4)
V2 V1 O3 1_655 3_567 92.90(5)
V2 V1 O3 . 3_567 113.80(5)
O2 V1 O3 5_666 3_567 32.51(7)
O2 V1 O3 5_566 3_567 60.48(7)
O2 V1 O3 . 3_567 161.90(6)
Sr1 V1 O3 1_556 3_567 58.97(4)
O1 V1 O3 5_566 3_567 33.72(8)
O1 V1 O3 1_656 3_567 70.29(9)
O1 V1 O3 1_556 3_567 89.46(10)
O1 V1 O3 5_565 3_567 117.05(8)
O2 V1 O3 5_565 3_567 142.39(7)
O2 V1 O3 5_665 3_567 117.94(7)
Sr1 V1 O3 5_566 3_567 71.74(4)
Sr1 V1 O3 5_666 3_567 50.93(4)
O3 V1 O3 1_655 3_567 91.84(7)
O3 V1 O3 7 3_567 119.20(4)
O3 V1 O3 2_565 3_567 111.01(5)
O3 V1 O3 8_575 3_567 121.31(6)
O3 V1 O3 3_466 3_567 103.42(6)
O3 V1 O3 5_666 3_567 77.23(5)
O3 V1 O3 4_546 3_567 84.48(5)
O3 V1 O3 6_656 3_567 76.36(5)
O3 V1 O3 7_656 3_567 29.44(7)
O3 V1 O3 1_556 3_567 42.99(5)
V1 V1 O3 5_667 3_567 22.10(4)
V1 V1 O3 5_567 3_567 48.61(4)
O2 V1 O3 2_566 3_567 87.59(7)
V1 V1 O3 2_565 3_567 105.96(4)
V2 V1 O3 5_567 3_567 22.13(3)
O2 V1 O3 1_556 5_567 30.80(16)
O3 V1 O3 7_655 5_567 136.09(10)
O3 V1 O3 . 5_567 112.25(9)
O3 V1 O3 5_566 5_567 81.76(10)
O3 V1 O3 3_566 5_567 99.63(11)
V1 V1 O3 5_566 5_567 98.98(5)
V1 V1 O3 5_666 5_567 126.07(6)
V2 V1 O3 5_566 5_567 95.30(5)
Sr1 V1 O3 . 5_567 148.78(4)
V2 V1 O3 1_655 5_567 113.80(5)
V2 V1 O3 . 5_567 92.90(5)
O2 V1 O3 5_666 5_567 60.48(7)
O2 V1 O3 5_566 5_567 32.51(7)
O2 V1 O3 . 5_567 161.90(6)
Sr1 V1 O3 1_556 5_567 58.97(4)
O1 V1 O3 5_566 5_567 33.72(8)
O1 V1 O3 1_656 5_567 89.46(10)
O1 V1 O3 1_556 5_567 70.29(9)
O1 V1 O3 5_565 5_567 117.05(8)
O2 V1 O3 5_565 5_567 117.94(7)
O2 V1 O3 5_665 5_567 142.39(7)
Sr1 V1 O3 5_566 5_567 50.93(4)
Sr1 V1 O3 5_666 5_567 71.74(4)
O3 V1 O3 1_655 5_567 119.20(4)
O3 V1 O3 7 5_567 91.84(7)
O3 V1 O3 2_565 5_567 121.31(6)
O3 V1 O3 8_575 5_567 111.01(5)
O3 V1 O3 3_466 5_567 77.23(5)
O3 V1 O3 5_666 5_567 103.42(6)
O3 V1 O3 4_546 5_567 76.36(5)
O3 V1 O3 6_656 5_567 84.48(5)
O3 V1 O3 7_656 5_567 42.99(5)
O3 V1 O3 1_556 5_567 29.44(7)
V1 V1 O3 5_667 5_567 48.61(4)
V1 V1 O3 5_567 5_567 22.10(4)
O2 V1 O3 2_566 5_567 87.59(7)
V1 V1 O3 2_565 5_567 105.96(4)
V2 V1 O3 5_567 5_567 22.13(3)
O3 V1 O3 3_567 5_567 27.98(7)
O2 V1 O1 1_556 . 128.49(15)
O3 V1 O1 7_655 . 77.37(10)
O3 V1 O1 . . 21.93(10)
O3 V1 O1 5_566 . 81.57(9)
O3 V1 O1 3_566 . 119.86(11)
V1 V1 O1 5_566 . 44.57(4)
V1 V1 O1 5_666 . 100.67(6)
V2 V1 O1 5_566 . 99.35(5)
Sr1 V1 O1 . . 32.157(16)
V2 V1 O1 1_655 . 90.92(3)
V2 V1 O1 . . 44.25(6)
O2 V1 O1 5_666 . 158.45(7)
O2 V1 O1 5_566 . 101.72(7)
O2 V1 O1 . . 40.12(7)
Sr1 V1 O1 1_556 . 103.63(5)
O1 V1 O1 5_566 . 146.81(4)
O1 V1 O1 1_656 . 108.38(6)
O1 V1 O1 1_556 . 68.62(4)
O1 V1 O1 5_565 . 79.93(3)
O2 V1 O1 5_565 . 38.03(8)
O2 V1 O1 5_665 . 83.32(8)
Sr1 V1 O1 5_566 . 102.43(2)
Sr1 V1 O1 5_666 . 150.78(6)
O3 V1 O1 1_655 . 101.62(6)
O3 V1 O1 7 . 41.96(6)
O3 V1 O1 2_565 . 65.84(5)
O3 V1 O1 8_575 . 41.95(6)
O3 V1 O1 3_466 . 67.05(5)
O3 V1 O1 5_666 . 123.36(6)
O3 V1 O1 4_546 . 103.06(5)
O3 V1 O1 6_656 . 121.03(6)
O3 V1 O1 7_656 . 135.45(6)
O3 V1 O1 1_556 . 115.05(6)
V1 V1 O1 5_667 . 155.89(5)
V1 V1 O1 5_567 . 111.26(5)
O2 V1 O1 2_566 . 78.08(6)
V1 V1 O1 2_565 . 62.09(3)
V2 V1 O1 5_567 . 149.89(3)
O3 V1 O1 3_567 . 157.98(6)
O3 V1 O1 5_567 . 133.21(6)
O2 V1 O1 1_556 1_655 128.49(15)
O3 V1 O1 7_655 1_655 21.93(10)
O3 V1 O1 . 1_655 77.37(10)
O3 V1 O1 5_566 1_655 119.86(11)
O3 V1 O1 3_566 1_655 81.57(9)
V1 V1 O1 5_566 1_655 100.67(6)
V1 V1 O1 5_666 1_655 44.57(4)
V2 V1 O1 5_566 1_655 99.35(5)
Sr1 V1 O1 . 1_655 32.157(16)
V2 V1 O1 1_655 1_655 44.25(6)
V2 V1 O1 . 1_655 90.92(3)
O2 V1 O1 5_666 1_655 101.72(7)
O2 V1 O1 5_566 1_655 158.45(7)
O2 V1 O1 . 1_655 40.12(7)
Sr1 V1 O1 1_556 1_655 103.63(5)
O1 V1 O1 5_566 1_655 146.81(4)
O1 V1 O1 1_656 1_655 68.62(4)
O1 V1 O1 1_556 1_655 108.38(6)
O1 V1 O1 5_565 1_655 79.93(3)
O2 V1 O1 5_565 1_655 83.32(8)
O2 V1 O1 5_665 1_655 38.03(8)
Sr1 V1 O1 5_566 1_655 150.78(6)
Sr1 V1 O1 5_666 1_655 102.43(2)
O3 V1 O1 1_655 1_655 41.96(6)
O3 V1 O1 7 1_655 101.62(6)
O3 V1 O1 2_565 1_655 41.95(6)
O3 V1 O1 8_575 1_655 65.84(5)
O3 V1 O1 3_466 1_655 123.36(6)
O3 V1 O1 5_666 1_655 67.05(5)
O3 V1 O1 4_546 1_655 121.03(6)
O3 V1 O1 6_656 1_655 103.06(5)
O3 V1 O1 7_656 1_655 115.05(6)
O3 V1 O1 1_556 1_655 135.45(6)
V1 V1 O1 5_667 1_655 111.26(5)
V1 V1 O1 5_567 1_655 155.89(5)
O2 V1 O1 2_566 1_655 78.08(6)
V1 V1 O1 2_565 1_655 62.09(3)
V2 V1 O1 5_567 1_655 149.89(3)
O3 V1 O1 3_567 1_655 133.21(6)
O3 V1 O1 5_567 1_655 157.98(6)
O1 V1 O1 . 1_655 60.18(6)
O2 V1 V1 1_556 1_455 90.0
O3 V1 V1 7_655 1_455 135.00(9)
O3 V1 V1 . 1_455 45.00(9)
O3 V1 V1 5_566 1_455 50.01(9)
O3 V1 V1 3_566 1_455 129.99(9)
V1 V1 V1 5_566 1_455 26.48(4)
V1 V1 V1 5_666 1_455 153.52(4)
V2 V1 V1 5_566 1_455 90.0
Sr1 V1 V1 . 1_455 90.0
V2 V1 V1 1_655 1_455 136.910(15)
V2 V1 V1 . 1_455 43.090(15)
O2 V1 V1 5_666 1_455 136.47(6)
O2 V1 V1 5_566 1_455 43.53(6)
O2 V1 V1 . 1_455 90.0
Sr1 V1 V1 1_556 1_455 90.0
O1 V1 V1 5_566 1_455 90.0
O1 V1 V1 1_656 1_455 132.69(4)
O1 V1 V1 1_556 1_455 47.31(4)
O1 V1 V1 5_565 1_455 90.0
O2 V1 V1 5_565 1_455 47.97(5)
O2 V1 V1 5_665 1_455 132.03(5)
Sr1 V1 V1 5_566 1_455 49.037(13)
Sr1 V1 V1 5_666 1_455 130.963(13)
O3 V1 V1 1_655 1_455 160.46(4)
O3 V1 V1 7 1_455 19.54(4)
O3 V1 V1 2_565 1_455 109.48(4)
O3 V1 V1 8_575 1_455 70.52(4)
O3 V1 V1 3_466 1_455 20.42(4)
O3 V1 V1 5_666 1_455 159.58(4)
O3 V1 V1 4_546 1_455 73.22(4)
O3 V1 V1 6_656 1_455 106.78(4)
O3 V1 V1 7_656 1_455 106.76(4)
O3 V1 V1 1_556 1_455 73.24(4)
V1 V1 V1 5_667 1_455 123.275(16)
V1 V1 V1 5_567 1_455 56.725(16)
O2 V1 V1 2_566 1_455 90.0
V1 V1 V1 2_565 1_455 90.0
V2 V1 V1 5_567 1_455 90.0
O3 V1 V1 3_567 1_455 103.99(3)
O3 V1 V1 5_567 1_455 76.01(3)
O1 V1 V1 . 1_455 59.91(3)
O1 V1 V1 1_655 1_455 120.09(3)
O2 V1 V1 1_556 1_655 90.0
O3 V1 V1 7_655 1_655 45.00(9)
O3 V1 V1 . 1_655 135.00(9)
O3 V1 V1 5_566 1_655 129.99(9)
O3 V1 V1 3_566 1_655 50.01(9)
V1 V1 V1 5_566 1_655 153.52(4)
V1 V1 V1 5_666 1_655 26.48(4)
V2 V1 V1 5_566 1_655 90.0
Sr1 V1 V1 . 1_655 90.0
V2 V1 V1 1_655 1_655 43.090(15)
V2 V1 V1 . 1_655 136.910(15)
O2 V1 V1 5_666 1_655 43.53(6)
O2 V1 V1 5_566 1_655 136.47(6)
O2 V1 V1 . 1_655 90.0
Sr1 V1 V1 1_556 1_655 90.0
O1 V1 V1 5_566 1_655 90.0
O1 V1 V1 1_656 1_655 47.31(4)
O1 V1 V1 1_556 1_655 132.69(4)
O1 V1 V1 5_565 1_655 90.0
O2 V1 V1 5_565 1_655 132.03(5)
O2 V1 V1 5_665 1_655 47.97(5)
Sr1 V1 V1 5_566 1_655 130.963(13)
Sr1 V1 V1 5_666 1_655 49.037(13)
O3 V1 V1 1_655 1_655 19.54(4)
O3 V1 V1 7 1_655 160.46(4)
O3 V1 V1 2_565 1_655 70.52(4)
O3 V1 V1 8_575 1_655 109.48(4)
O3 V1 V1 3_466 1_655 159.58(4)
O3 V1 V1 5_666 1_655 20.42(4)
O3 V1 V1 4_546 1_655 106.78(4)
O3 V1 V1 6_656 1_655 73.22(4)
O3 V1 V1 7_656 1_655 73.24(4)
O3 V1 V1 1_556 1_655 106.76(4)
V1 V1 V1 5_667 1_655 56.725(16)
V1 V1 V1 5_567 1_655 123.275(16)
O2 V1 V1 2_566 1_655 90.0
V1 V1 V1 2_565 1_655 90.0
V2 V1 V1 5_567 1_655 90.0
O3 V1 V1 3_567 1_655 76.01(3)
O3 V1 V1 5_567 1_655 103.99(3)
O1 V1 V1 . 1_655 120.09(3)
O1 V1 V1 1_655 1_655 59.91(3)
V1 V1 V1 1_455 1_655 180.0
O2 V1 V1 1_556 1_554 168.75(18)
O3 V1 V1 7_655 1_554 64.97(9)
O3 V1 V1 . 1_554 64.97(9)
O3 V1 V1 5_566 1_554 76.76(9)
O3 V1 V1 3_566 1_554 76.76(9)
V1 V1 V1 5_566 1_554 64.38(4)
V1 V1 V1 5_666 1_554 64.38(4)
V2 V1 V1 5_566 1_554 68.07(4)
Sr1 V1 V1 . 1_554 44.66(2)
V2 V1 V1 1_655 1_554 87.56(3)
V2 V1 V1 . 1_554 87.56(3)
O2 V1 V1 5_666 1_554 131.78(6)
O2 V1 V1 5_566 1_554 131.78(6)
O2 V1 V1 . 1_554 4.87(8)
Sr1 V1 V1 1_556 1_554 138.56(2)
O1 V1 V1 5_566 1_554 132.53(8)
O1 V1 V1 1_656 1_554 111.93(9)
O1 V1 V1 1_556 1_554 111.93(9)
O1 V1 V1 5_565 1_554 45.59(7)
O2 V1 V1 5_565 1_554 43.52(5)
O2 V1 V1 5_665 1_554 43.52(5)
Sr1 V1 V1 5_566 1_554 107.61(2)
Sr1 V1 V1 5_666 1_554 107.61(2)
O3 V1 V1 1_655 1_554 78.45(4)
O3 V1 V1 7 1_554 78.45(4)
O3 V1 V1 2_565 1_554 78.49(4)
O3 V1 V1 8_575 1_554 78.49(4)
O3 V1 V1 3_466 1_554 84.01(4)
O3 V1 V1 5_666 1_554 84.01(4)
O3 V1 V1 4_546 1_554 84.10(4)
O3 V1 V1 6_656 1_554 84.10(4)
O3 V1 V1 7_656 1_554 158.32(4)
O3 V1 V1 1_556 1_554 158.32(4)
V1 V1 V1 5_667 1_554 146.447(16)
V1 V1 V1 5_567 1_554 146.447(16)
O2 V1 V1 2_566 1_554 108.94(6)
V1 V1 V1 2_565 1_554 90.0
V2 V1 V1 5_567 1_554 146.211(18)
O3 V1 V1 3_567 1_554 158.52(3)
O3 V1 V1 5_567 1_554 158.52(4)
O1 V1 V1 . 1_554 43.31(5)
O1 V1 V1 1_655 1_554 43.31(5)
V1 V1 V1 1_455 1_554 90.0
V1 V1 V1 1_655 1_554 90.0
O2 V1 V1 1_556 1_556 11.25(18)
O3 V1 V1 7_655 1_556 115.03(9)
O3 V1 V1 . 1_556 115.03(9)
O3 V1 V1 5_566 1_556 103.24(9)
O3 V1 V1 3_566 1_556 103.24(9)
V1 V1 V1 5_566 1_556 115.62(4)
V1 V1 V1 5_666 1_556 115.62(4)
V2 V1 V1 5_566 1_556 111.93(4)
Sr1 V1 V1 . 1_556 135.34(2)
V2 V1 V1 1_655 1_556 92.44(3)
V2 V1 V1 . 1_556 92.44(3)
O2 V1 V1 5_666 1_556 48.22(6)
O2 V1 V1 5_566 1_556 48.22(6)
O2 V1 V1 . 1_556 175.13(8)
Sr1 V1 V1 1_556 1_556 41.44(2)
O1 V1 V1 5_566 1_556 47.47(8)
O1 V1 V1 1_656 1_556 68.07(9)
O1 V1 V1 1_556 1_556 68.07(9)
O1 V1 V1 5_565 1_556 134.41(7)
O2 V1 V1 5_565 1_556 136.48(5)
O2 V1 V1 5_665 1_556 136.48(5)
Sr1 V1 V1 5_566 1_556 72.39(2)
Sr1 V1 V1 5_666 1_556 72.39(2)
O3 V1 V1 1_655 1_556 101.55(4)
O3 V1 V1 7 1_556 101.55(4)
O3 V1 V1 2_565 1_556 101.51(4)
O3 V1 V1 8_575 1_556 101.51(4)
O3 V1 V1 3_466 1_556 95.99(4)
O3 V1 V1 5_666 1_556 95.99(4)
O3 V1 V1 4_546 1_556 95.90(4)
O3 V1 V1 6_656 1_556 95.90(4)
O3 V1 V1 7_656 1_556 21.68(4)
O3 V1 V1 1_556 1_556 21.68(4)
V1 V1 V1 5_667 1_556 33.553(16)
V1 V1 V1 5_567 1_556 33.553(16)
O2 V1 V1 2_566 1_556 71.06(6)
V1 V1 V1 2_565 1_556 90.0
V2 V1 V1 5_567 1_556 33.789(18)
O3 V1 V1 3_567 1_556 21.48(3)
O3 V1 V1 5_567 1_556 21.48(4)
O1 V1 V1 . 1_556 136.69(5)
O1 V1 V1 1_655 1_556 136.69(5)
V1 V1 V1 1_455 1_556 90.0
V1 V1 V1 1_655 1_556 90.0
V1 V1 V1 1_554 1_556 180.0
O2 V1 O3 1_556 8_675 90.69(13)
O3 V1 O3 7_655 8_675 17.29(7)
O3 V1 O3 . 8_675 92.49(7)
O3 V1 O3 5_566 8_675 157.74(7)
O3 V1 O3 3_566 8_675 91.04(10)
V1 V1 O3 5_566 8_675 129.97(6)
V1 V1 O3 5_666 8_675 51.59(5)
V2 V1 O3 5_566 8_675 125.88(4)
Sr1 V1 O3 . 8_675 53.61(3)
V2 V1 O3 1_655 8_675 6.34(4)
V2 V1 O3 . 8_675 92.13(4)
O2 V1 O3 5_666 8_675 73.09(7)
O2 V1 O3 5_566 8_675 137.11(9)
O2 V1 O3 . 8_675 77.99(6)
Sr1 V1 O3 1_556 8_675 69.77(4)
O1 V1 O3 5_566 8_675 127.70(5)
O1 V1 O3 1_656 8_675 30.58(10)
O1 V1 O3 1_556 8_675 95.53(4)
O1 V1 O3 5_565 8_675 112.93(6)
O2 V1 O3 5_565 8_675 118.40(8)
O2 V1 O3 5_665 8_675 61.99(7)
Sr1 V1 O3 5_566 8_675 170.78(4)
Sr1 V1 O3 5_666 8_675 93.53(3)
O3 V1 O3 1_655 8_675 28.26(6)
O3 V1 O3 7 8_675 116.72(5)
O3 V1 O3 2_565 8_675 25.42(6)
O3 V1 O3 8_575 8_675 64.39(4)
O3 V1 O3 3_466 8_675 151.21(7)
O3 V1 O3 5_666 8_675 63.47(2)
O3 V1 O3 4_546 8_675 147.92(3)
O3 V1 O3 6_656 8_675 116.08(7)
O3 V1 O3 7_656 8_675 77.05(4)
O3 V1 O3 1_556 8_675 100.54(4)
V1 V1 O3 5_667 8_675 77.52(4)
V1 V1 O3 5_567 8_675 123.95(5)
O2 V1 O3 2_566 8_675 52.69(4)
V1 V1 O3 2_565 8_675 46.19(3)
V2 V1 O3 5_567 8_675 120.64(4)
O3 V1 O3 3_567 8_675 99.16(5)
O3 V1 O3 5_567 8_675 120.04(4)
O1 V1 O3 . 8_675 85.46(4)
O1 V1 O3 1_655 8_675 38.09(6)
V1 V1 O3 1_455 8_675 134.90(3)
V1 V1 O3 1_655 8_675 45.10(3)
V1 V1 O3 1_554 8_675 81.38(3)
V1 V1 O3 1_556 8_675 98.62(3)
O2 V1 O3 1_556 2_465 90.69(13)
O3 V1 O3 7_655 2_465 92.49(7)
O3 V1 O3 . 2_465 17.29(7)
O3 V1 O3 5_566 2_465 91.04(10)
O3 V1 O3 3_566 2_465 157.74(7)
V1 V1 O3 5_566 2_465 51.59(5)
V1 V1 O3 5_666 2_465 129.97(6)
V2 V1 O3 5_566 2_465 125.88(4)
Sr1 V1 O3 . 2_465 53.61(3)
V2 V1 O3 1_655 2_465 92.13(4)
V2 V1 O3 . 2_465 6.34(4)
O2 V1 O3 5_666 2_465 137.11(9)
O2 V1 O3 5_566 2_465 73.09(7)
O2 V1 O3 . 2_465 77.99(6)
Sr1 V1 O3 1_556 2_465 69.77(4)
O1 V1 O3 5_566 2_465 127.70(5)
O1 V1 O3 1_656 2_465 95.53(4)
O1 V1 O3 1_556 2_465 30.58(10)
O1 V1 O3 5_565 2_465 112.93(6)
O2 V1 O3 5_565 2_465 61.99(7)
O2 V1 O3 5_665 2_465 118.40(8)
Sr1 V1 O3 5_566 2_465 93.53(3)
Sr1 V1 O3 5_666 2_465 170.78(4)
O3 V1 O3 1_655 2_465 116.72(5)
O3 V1 O3 7 2_465 28.26(6)
O3 V1 O3 2_565 2_465 64.39(4)
O3 V1 O3 8_575 2_465 25.42(6)
O3 V1 O3 3_466 2_465 63.47(2)
O3 V1 O3 5_666 2_465 151.21(7)
O3 V1 O3 4_546 2_465 116.08(7)
O3 V1 O3 6_656 2_465 147.92(3)
O3 V1 O3 7_656 2_465 100.54(4)
O3 V1 O3 1_556 2_465 77.05(4)
V1 V1 O3 5_667 2_465 123.95(5)
V1 V1 O3 5_567 2_465 77.52(4)
O2 V1 O3 2_566 2_465 52.69(4)
V1 V1 O3 2_565 2_465 46.19(3)
V2 V1 O3 5_567 2_465 120.64(4)
O3 V1 O3 3_567 2_465 120.04(4)
O3 V1 O3 5_567 2_465 99.16(5)
O1 V1 O3 . 2_465 38.09(6)
O1 V1 O3 1_655 2_465 85.46(4)
V1 V1 O3 1_455 2_465 45.10(3)
V1 V1 O3 1_655 2_465 134.90(3)
V1 V1 O3 1_554 2_465 81.38(3)
V1 V1 O3 1_556 2_465 98.62(3)
O3 V1 O3 8_675 2_465 89.81(7)
O2 V1 O2 1_556 1_656 72.99(5)
O3 V1 O2 7_655 1_656 54.05(10)
O3 V1 O2 . 1_656 139.93(11)
O3 V1 O2 5_566 1_656 136.22(11)
O3 V1 O2 3_566 1_656 59.52(10)
V1 V1 O2 5_566 1_656 170.47(7)
V1 V1 O2 5_666 1_656 43.48(6)
V2 V1 O2 5_566 1_656 99.21(5)
Sr1 V1 O2 . 1_656 99.43(5)
V2 V1 O2 1_655 1_656 43.53(5)
V2 V1 O2 . 1_656 132.19(6)
O2 V1 O2 5_666 1_656 29.03(11)
O2 V1 O2 5_566 1_656 120.81(3)
O2 V1 O2 . 1_656 106.32(5)
Sr1 V1 O2 1_556 1_656 75.36(5)
O1 V1 O2 5_566 1_656 81.27(6)
O1 V1 O2 1_656 1_656 37.66(5)
O1 V1 O2 1_556 1_656 120.34(8)
O1 V1 O2 5_565 1_656 103.98(5)
O2 V1 O2 5_565 1_656 149.03(2)
O2 V1 O2 5_665 1_656 64.98(10)
Sr1 V1 O2 5_566 1_656 125.42(6)
Sr1 V1 O2 5_666 1_656 47.61(5)
O3 V1 O2 1_655 1_656 30.79(6)
O3 V1 O2 7 1_656 160.61(7)
O3 V1 O2 2_565 1_656 71.68(7)
O3 V1 O2 8_575 1_656 108.88(7)
O3 V1 O2 3_466 1_656 160.92(7)
O3 V1 O2 5_666 1_656 32.09(6)
O3 V1 O2 4_546 1_656 111.10(7)
O3 V1 O2 6_656 1_656 78.91(7)
O3 V1 O2 7_656 1_656 56.26(6)
O3 V1 O2 1_556 1_656 89.77(6)
V1 V1 O2 5_667 1_656 40.54(5)
V1 V1 O2 5_567 1_656 106.82(5)
O2 V1 O2 2_566 1_656 81.54(6)
V1 V1 O2 2_565 1_656 86.73(5)
V2 V1 O2 5_567 1_656 78.07(5)
O3 V1 O2 3_567 1_656 61.16(6)
O3 V1 O2 5_567 1_656 88.85(6)
O1 V1 O2 . 1_656 131.41(6)
O1 V1 O2 1_655 1_656 72.70(6)
V1 V1 O2 1_455 1_656 162.99(5)
V1 V1 O2 1_655 1_656 17.01(5)
V1 V1 O2 1_554 1_656 106.67(5)
V1 V1 O2 1_556 1_656 73.33(5)
O3 V1 O2 8_675 1_656 47.81(6)
O3 V1 O2 2_465 1_656 132.73(6)
O2 V1 O2 1_556 1_456 72.99(5)
O3 V1 O2 7_655 1_456 139.93(11)
O3 V1 O2 . 1_456 54.05(10)
O3 V1 O2 5_566 1_456 59.52(10)
O3 V1 O2 3_566 1_456 136.22(11)
V1 V1 O2 5_566 1_456 43.48(6)
V1 V1 O2 5_666 1_456 170.47(7)
V2 V1 O2 5_566 1_456 99.21(5)
Sr1 V1 O2 . 1_456 99.43(5)
V2 V1 O2 1_655 1_456 132.19(6)
V2 V1 O2 . 1_456 43.53(5)
O2 V1 O2 5_666 1_456 120.81(3)
O2 V1 O2 5_566 1_456 29.03(11)
O2 V1 O2 . 1_456 106.32(5)
Sr1 V1 O2 1_556 1_456 75.36(5)
O1 V1 O2 5_566 1_456 81.27(6)
O1 V1 O2 1_656 1_456 120.34(8)
O1 V1 O2 1_556 1_456 37.66(5)
O1 V1 O2 5_565 1_456 103.98(5)
O2 V1 O2 5_565 1_456 64.98(10)
O2 V1 O2 5_665 1_456 149.03(2)
Sr1 V1 O2 5_566 1_456 47.61(5)
Sr1 V1 O2 5_666 1_456 125.42(6)
O3 V1 O2 1_655 1_456 160.61(7)
O3 V1 O2 7 1_456 30.79(7)
O3 V1 O2 2_565 1_456 108.88(7)
O3 V1 O2 8_575 1_456 71.68(7)
O3 V1 O2 3_466 1_456 32.09(6)
O3 V1 O2 5_666 1_456 160.92(7)
O3 V1 O2 4_546 1_456 78.91(7)
O3 V1 O2 6_656 1_456 111.10(7)
O3 V1 O2 7_656 1_456 89.77(6)
O3 V1 O2 1_556 1_456 56.26(6)
V1 V1 O2 5_667 1_456 106.82(5)
V1 V1 O2 5_567 1_456 40.54(5)
O2 V1 O2 2_566 1_456 81.54(6)
V1 V1 O2 2_565 1_456 86.73(5)
V2 V1 O2 5_567 1_456 78.07(5)
O3 V1 O2 3_567 1_456 88.85(6)
O3 V1 O2 5_567 1_456 61.16(6)
O1 V1 O2 . 1_456 72.70(6)
O1 V1 O2 1_655 1_456 131.41(6)
V1 V1 O2 1_455 1_456 17.01(5)
V1 V1 O2 1_655 1_456 162.99(5)
V1 V1 O2 1_554 1_456 106.67(5)
V1 V1 O2 1_556 1_456 73.33(5)
O3 V1 O2 8_675 1_456 132.73(6)
O3 V1 O2 2_465 1_456 47.81(6)
O2 V1 O2 1_656 1_456 145.99(10)
O1 V2 O3 1_556 7 110.03(10)
O1 V2 O3 1_556 8_575 110.03(10)
O3 V2 O3 7 8_575 139.94(19)
O1 V2 O3 1_556 2_465 110.03(10)
O3 V2 O3 7 2_465 87.13(18)
O3 V2 O3 8_575 2_465 79.36(18)
O1 V2 O3 1_556 . 110.03(10)
O3 V2 O3 7 . 79.36(18)
O3 V2 O3 8_575 . 87.13(18)
O3 V2 O3 2_465 . 139.94(19)
O1 V2 V1 1_556 5_566 111.93(4)
O3 V2 V1 7 5_566 39.89(9)
O3 V2 V1 8_575 5_566 120.76(10)
O3 V2 V1 2_465 5_566 120.76(10)
O3 V2 V1 . 5_566 39.89(9)
O1 V2 V1 1_556 6_566 111.93(4)
O3 V2 V1 7 6_566 120.76(10)
O3 V2 V1 8_575 6_566 39.89(9)
O3 V2 V1 2_465 6_566 39.89(9)
O3 V2 V1 . 6_566 120.76(10)
V1 V2 V1 5_566 6_566 136.14(7)
O1 V2 Sr1 1_556 1_455 131.55(2)
O3 V2 Sr1 7 1_455 45.17(9)
O3 V2 Sr1 8_575 1_455 104.52(10)
O3 V2 Sr1 2_465 1_455 45.17(9)
O3 V2 Sr1 . 1_455 104.52(10)
V1 V2 Sr1 5_566 1_455 75.66(3)
V1 V2 Sr1 6_566 1_455 75.66(3)
O1 V2 Sr1 1_556 . 131.55(2)
O3 V2 Sr1 7 . 104.52(10)
O3 V2 Sr1 8_575 . 45.17(9)
O3 V2 Sr1 2_465 . 104.52(10)
O3 V2 Sr1 . . 45.17(9)
V1 V2 Sr1 5_566 . 75.66(3)
V1 V2 Sr1 6_566 . 75.66(3)
Sr1 V2 Sr1 1_455 . 96.89(5)
O1 V2 V1 1_556 2_565 87.56(3)
O3 V2 V1 7 2_565 161.95(11)
O3 V2 V1 8_575 2_565 22.83(9)
O3 V2 V1 2_465 2_565 90.63(9)
O3 V2 V1 . 2_565 91.04(9)
V1 V2 V1 5_566 2_565 130.42(2)
V1 V2 V1 6_566 2_565 51.93(2)
Sr1 V2 V1 1_455 2_565 125.08(4)
Sr1 V2 V1 . 2_565 58.78(2)
O1 V2 V1 1_556 1_455 87.56(3)
O3 V2 V1 7 1_455 22.83(9)
O3 V2 V1 8_575 1_455 161.95(11)
O3 V2 V1 2_465 1_455 91.04(9)
O3 V2 V1 . 1_455 90.63(9)
V1 V2 V1 5_566 1_455 51.93(2)
V1 V2 V1 6_566 1_455 130.42(2)
Sr1 V2 V1 1_455 1_455 58.78(2)
Sr1 V2 V1 . 1_455 125.08(4)
V1 V2 V1 2_565 1_455 175.13(6)
O1 V2 V1 1_556 . 87.56(3)
O3 V2 V1 7 . 90.63(9)
O3 V2 V1 8_575 . 91.04(9)
O3 V2 V1 2_465 . 161.95(11)
O3 V2 V1 . . 22.83(9)
V1 V2 V1 5_566 . 51.93(2)
V1 V2 V1 6_566 . 130.42(2)
Sr1 V2 V1 1_455 . 125.08(4)
Sr1 V2 V1 . . 58.78(2)
V1 V2 V1 2_565 . 85.97(3)
V1 V2 V1 1_455 . 93.82(3)
O1 V2 V1 1_556 2_465 87.56(3)
O3 V2 V1 7 2_465 91.04(9)
O3 V2 V1 8_575 2_465 90.63(9)
O3 V2 V1 2_465 2_465 22.83(9)
O3 V2 V1 . 2_465 161.95(11)
V1 V2 V1 5_566 2_465 130.42(2)
V1 V2 V1 6_566 2_465 51.93(2)
Sr1 V2 V1 1_455 2_465 58.78(2)
Sr1 V2 V1 . 2_465 125.08(4)
V1 V2 V1 2_565 2_465 93.82(3)
V1 V2 V1 1_455 2_465 85.97(3)
V1 V2 V1 . 2_465 175.13(6)
O1 V2 O1 1_556 . 180.0
O3 V2 O1 7 . 69.97(9)
O3 V2 O1 8_575 . 69.97(9)
O3 V2 O1 2_465 . 69.97(9)
O3 V2 O1 . . 69.97(9)
V1 V2 O1 5_566 . 68.07(4)
V1 V2 O1 6_566 . 68.07(4)
Sr1 V2 O1 1_455 . 48.45(2)
Sr1 V2 O1 . . 48.45(2)
V1 V2 O1 2_565 . 92.44(3)
V1 V2 O1 1_455 . 92.44(3)
V1 V2 O1 . . 92.44(3)
V1 V2 O1 2_465 . 92.44(3)
O1 V2 O2 1_556 2_566 62.96(8)
O3 V2 O2 7 2_566 169.84(13)
O3 V2 O2 8_575 2_566 47.71(11)
O3 V2 O2 2_465 2_566 102.07(11)
O3 V2 O2 . 2_566 95.87(10)
V1 V2 O2 5_566 2_566 133.75(6)
V1 V2 O2 6_566 2_566 69.40(8)
Sr1 V2 O2 1_455 2_566 144.93(7)
Sr1 V2 O2 . 2_566 77.57(6)
V1 V2 O2 2_565 2_566 24.88(7)
V1 V2 O2 1_455 2_566 150.29(9)
V1 V2 O2 . 2_566 81.94(6)
V1 V2 O2 2_465 2_566 95.83(6)
O1 V2 O2 . 2_566 117.04(8)
O1 V2 O2 1_556 1_456 62.96(8)
O3 V2 O2 7 1_456 47.71(11)
O3 V2 O2 8_575 1_456 169.84(13)
O3 V2 O2 2_465 1_456 95.87(10)
O3 V2 O2 . 1_456 102.07(11)
V1 V2 O2 5_566 1_456 69.40(8)
V1 V2 O2 6_566 1_456 133.75(6)
Sr1 V2 O2 1_455 1_456 77.57(6)
Sr1 V2 O2 . 1_456 144.93(7)
V1 V2 O2 2_565 1_456 150.29(9)
V1 V2 O2 1_455 1_456 24.88(7)
V1 V2 O2 . 1_456 95.83(6)
V1 V2 O2 2_465 1_456 81.94(6)
O1 V2 O2 . 1_456 117.04(8)
O2 V2 O2 2_566 1_456 125.92(15)
O1 V2 O2 1_556 1_556 62.96(8)
O3 V2 O2 7 1_556 102.07(11)
O3 V2 O2 8_575 1_556 95.87(10)
O3 V2 O2 2_465 1_556 169.84(13)
O3 V2 O2 . 1_556 47.71(11)
V1 V2 O2 5_566 1_556 69.40(8)
V1 V2 O2 6_566 1_556 133.75(6)
Sr1 V2 O2 1_455 1_556 144.93(7)
Sr1 V2 O2 . 1_556 77.57(6)
V1 V2 O2 2_565 1_556 81.94(6)
V1 V2 O2 1_455 1_556 95.83(6)
V1 V2 O2 . 1_556 24.88(7)
V1 V2 O2 2_465 1_556 150.29(9)
O1 V2 O2 . 1_556 117.04(8)
O2 V2 O2 2_566 1_556 68.44(13)
O2 V2 O2 1_456 1_556 87.37(10)
O1 V2 O2 1_556 2_466 62.96(8)
O3 V2 O2 7 2_466 95.87(10)
O3 V2 O2 8_575 2_466 102.07(11)
O3 V2 O2 2_465 2_466 47.71(11)
O3 V2 O2 . 2_466 169.84(13)
V1 V2 O2 5_566 2_466 133.75(6)
V1 V2 O2 6_566 2_466 69.40(8)
Sr1 V2 O2 1_455 2_466 77.57(6)
Sr1 V2 O2 . 2_466 144.93(7)
V1 V2 O2 2_565 2_466 95.83(6)
V1 V2 O2 1_455 2_466 81.94(6)
V1 V2 O2 . 2_466 150.29(9)
V1 V2 O2 2_465 2_466 24.88(7)
O1 V2 O2 . 2_466 117.04(8)
O2 V2 O2 2_566 2_466 87.37(10)
O2 V2 O2 1_456 2_466 68.44(13)
O2 V2 O2 1_556 2_466 125.92(15)
O1 V2 Sr1 1_556 1_556 41.871(19)
O3 V2 Sr1 7 1_556 132.94(10)
O3 V2 Sr1 8_575 1_556 80.14(9)
O3 V2 Sr1 2_465 1_556 132.94(10)
O3 V2 Sr1 . 1_556 80.14(9)
V1 V2 Sr1 5_566 1_556 106.15(2)
V1 V2 Sr1 6_566 1_556 106.15(2)
Sr1 V2 Sr1 1_455 1_556 173.43(4)
Sr1 V2 Sr1 . 1_556 89.684(14)
V1 V2 Sr1 2_565 1_556 58.73(2)
V1 V2 Sr1 1_455 1_556 117.12(4)
V1 V2 Sr1 . 1_556 58.73(2)
V1 V2 Sr1 2_465 1_556 117.12(4)
O1 V2 Sr1 . 1_556 138.129(19)
O2 V2 Sr1 2_566 1_556 36.92(8)
O2 V2 Sr1 1_456 1_556 97.04(7)
O2 V2 Sr1 1_556 1_556 36.92(8)
O2 V2 Sr1 2_466 1_556 97.04(7)
O1 V2 Sr1 1_556 1_456 41.871(19)
O3 V2 Sr1 7 1_456 80.14(9)
O3 V2 Sr1 8_575 1_456 132.94(10)
O3 V2 Sr1 2_465 1_456 80.14(9)
O3 V2 Sr1 . 1_456 132.94(10)
V1 V2 Sr1 5_566 1_456 106.15(2)
V1 V2 Sr1 6_566 1_456 106.15(2)
Sr1 V2 Sr1 1_455 1_456 89.684(14)
Sr1 V2 Sr1 . 1_456 173.43(4)
V1 V2 Sr1 2_565 1_456 117.12(4)
V1 V2 Sr1 1_455 1_456 58.73(2)
V1 V2 Sr1 . 1_456 117.12(4)
V1 V2 Sr1 2_465 1_456 58.73(2)
O1 V2 Sr1 . 1_456 138.129(19)
O2 V2 Sr1 2_566 1_456 97.04(7)
O2 V2 Sr1 1_456 1_456 36.92(8)
O2 V2 Sr1 1_556 1_456 97.04(7)
O2 V2 Sr1 2_466 1_456 36.92(8)
Sr1 V2 Sr1 1_556 1_456 83.74(4)
O1 V2 O2 1_556 6_566 50.25(7)
O3 V2 O2 7 6_566 138.49(9)
O3 V2 O2 8_575 6_566 71.89(11)
O3 V2 O2 2_465 6_566 71.89(11)
O3 V2 O2 . 6_566 138.49(9)
V1 V2 O2 5_566 6_566 162.18(8)
V1 V2 O2 6_566 6_566 61.69(8)
Sr1 V2 O2 1_455 6_566 115.10(4)
Sr1 V2 O2 . 6_566 115.10(4)
V1 V2 O2 2_565 6_566 56.54(4)
V1 V2 O2 1_455 6_566 119.80(5)
V1 V2 O2 . 6_566 119.80(5)
V1 V2 O2 2_465 6_566 56.54(4)
O1 V2 O2 . 6_566 129.75(7)
O2 V2 O2 2_566 6_566 43.69(5)
O2 V2 O2 1_456 6_566 98.14(4)
O2 V2 O2 1_556 6_566 98.14(4)
O2 V2 O2 2_466 6_566 43.69(5)
Sr1 V2 O2 1_556 6_566 61.56(5)
Sr1 V2 O2 1_456 6_566 61.56(5)
O1 V2 O2 1_556 5_566 50.25(7)
O3 V2 O2 7 5_566 71.89(11)
O3 V2 O2 8_575 5_566 138.49(9)
O3 V2 O2 2_465 5_566 138.49(9)
O3 V2 O2 . 5_566 71.89(11)
V1 V2 O2 5_566 5_566 61.69(8)
V1 V2 O2 6_566 5_566 162.18(8)
Sr1 V2 O2 1_455 5_566 115.10(4)
Sr1 V2 O2 . 5_566 115.10(4)
V1 V2 O2 2_565 5_566 119.80(5)
V1 V2 O2 1_455 5_566 56.54(4)
V1 V2 O2 . 5_566 56.54(4)
V1 V2 O2 2_465 5_566 119.80(5)
O1 V2 O2 . 5_566 129.75(7)
O2 V2 O2 2_566 5_566 98.14(4)
O2 V2 O2 1_456 5_566 43.69(5)
O2 V2 O2 1_556 5_566 43.69(5)
O2 V2 O2 2_466 5_566 98.14(4)
Sr1 V2 O2 1_556 5_566 61.56(5)
Sr1 V2 O2 1_456 5_566 61.56(5)
O2 V2 O2 6_566 5_566 100.49(14)
O1 V2 O2 1_556 5_565 131.10(7)
O3 V2 O2 7 5_565 41.89(9)
O3 V2 O2 8_575 5_565 107.11(11)
O3 V2 O2 2_465 5_565 107.11(11)
O3 V2 O2 . 5_565 41.89(9)
V1 V2 O2 5_566 5_565 19.17(7)
V1 V2 O2 6_566 5_565 116.97(8)
Sr1 V2 O2 1_455 5_565 64.15(4)
Sr1 V2 O2 . 5_565 64.15(4)
V1 V2 O2 2_565 5_565 122.80(5)
V1 V2 O2 1_455 5_565 60.93(4)
V1 V2 O2 . 5_565 60.93(4)
V1 V2 O2 2_465 5_565 122.80(5)
O1 V2 O2 . 5_565 48.90(7)
O2 V2 O2 2_566 5_565 136.27(5)
O2 V2 O2 1_456 5_565 82.82(9)
O2 V2 O2 1_556 5_565 82.82(9)
O2 V2 O2 2_466 5_565 136.27(5)
Sr1 V2 O2 1_556 5_565 119.31(4)
Sr1 V2 O2 1_456 5_565 119.31(5)
O2 V2 O2 6_566 5_565 178.65(11)
O2 V2 O2 5_566 5_565 80.86(9)
O1 V2 O2 1_556 6_565 131.10(7)
O3 V2 O2 7 6_565 107.11(11)
O3 V2 O2 8_575 6_565 41.89(9)
O3 V2 O2 2_465 6_565 41.89(9)
O3 V2 O2 . 6_565 107.11(11)
V1 V2 O2 5_566 6_565 116.97(8)
V1 V2 O2 6_566 6_565 19.17(7)
Sr1 V2 O2 1_455 6_565 64.15(4)
Sr1 V2 O2 . 6_565 64.15(4)
V1 V2 O2 2_565 6_565 60.93(4)
V1 V2 O2 1_455 6_565 122.80(5)
V1 V2 O2 . 6_565 122.80(5)
V1 V2 O2 2_465 6_565 60.93(4)
O1 V2 O2 . 6_565 48.90(7)
O2 V2 O2 2_566 6_565 82.82(9)
O2 V2 O2 1_456 6_565 136.27(5)
O2 V2 O2 1_556 6_565 136.27(5)
O2 V2 O2 2_466 6_565 82.82(9)
Sr1 V2 O2 1_556 6_565 119.31(5)
Sr1 V2 O2 1_456 6_565 119.31(4)
O2 V2 O2 6_566 6_565 80.86(9)
O2 V2 O2 5_566 6_565 178.65(11)
O2 V2 O2 5_565 6_565 97.79(14)
O1 V2 O3 1_556 3_466 94.07(5)
O3 V2 O3 7 3_466 27.71(13)
O3 V2 O3 8_575 3_466 146.79(11)
O3 V2 O3 2_465 3_466 114.23(6)
O3 V2 O3 . 3_466 62.68(6)
V1 V2 O3 5_566 3_466 26.05(4)
V1 V2 O3 6_566 3_466 147.72(6)
Sr1 V2 O3 1_455 3_466 72.73(5)
Sr1 V2 O3 . 3_466 101.70(5)
V1 V2 O3 2_565 3_466 152.59(4)
V1 V2 O3 1_455 3_466 28.16(4)
V1 V2 O3 . 3_466 66.79(5)
V1 V2 O3 2_465 3_466 113.58(5)
O1 V2 O3 . 3_466 85.93(5)
O2 V2 O3 2_566 3_466 142.32(9)
O2 V2 O3 1_456 3_466 43.37(8)
O2 V2 O3 1_556 3_466 74.59(8)
O2 V2 O3 2_466 3_466 109.29(8)
Sr1 V2 O3 1_556 3_466 106.00(5)
Sr1 V2 O3 1_456 3_466 80.21(5)
O2 V2 O3 6_566 3_466 140.18(8)
O2 V2 O3 5_566 3_466 47.37(8)
O2 V2 O3 5_565 3_466 40.98(7)
O2 V2 O3 6_565 3_466 131.42(8)
O1 V2 O3 1_556 4_556 94.07(5)
O3 V2 O3 7 4_556 146.79(11)
O3 V2 O3 8_575 4_556 27.71(13)
O3 V2 O3 2_465 4_556 62.68(6)
O3 V2 O3 . 4_556 114.23(6)
V1 V2 O3 5_566 4_556 147.72(6)
V1 V2 O3 6_566 4_556 26.05(4)
Sr1 V2 O3 1_455 4_556 101.70(5)
Sr1 V2 O3 . 4_556 72.73(5)
V1 V2 O3 2_565 4_556 28.16(4)
V1 V2 O3 1_455 4_556 152.59(4)
V1 V2 O3 . 4_556 113.58(5)
V1 V2 O3 2_465 4_556 66.79(5)
O1 V2 O3 . 4_556 85.93(5)
O2 V2 O3 2_566 4_556 43.37(8)
O2 V2 O3 1_456 4_556 142.32(9)
O2 V2 O3 1_556 4_556 109.29(8)
O2 V2 O3 2_466 4_556 74.59(8)
Sr1 V2 O3 1_556 4_556 80.21(5)
Sr1 V2 O3 1_456 4_556 106.00(5)
O2 V2 O3 6_566 4_556 47.37(8)
O2 V2 O3 5_566 4_556 140.18(8)
O2 V2 O3 5_565 4_556 131.42(8)
O2 V2 O3 6_565 4_556 40.98(7)
O3 V2 O3 3_466 4_556 171.86(10)
O1 V2 O3 1_556 5_566 94.07(5)
O3 V2 O3 7 5_566 62.68(6)
O3 V2 O3 8_575 5_566 114.23(6)
O3 V2 O3 2_465 5_566 146.79(11)
O3 V2 O3 . 5_566 27.71(13)
V1 V2 O3 5_566 5_566 26.05(4)
V1 V2 O3 6_566 5_566 147.72(6)
Sr1 V2 O3 1_455 5_566 101.70(5)
Sr1 V2 O3 . 5_566 72.73(4)
V1 V2 O3 2_565 5_566 113.58(5)
V1 V2 O3 1_455 5_566 66.79(5)
V1 V2 O3 . 5_566 28.16(4)
V1 V2 O3 2_465 5_566 152.59(5)
O1 V2 O3 . 5_566 85.93(5)
O2 V2 O3 2_566 5_566 109.29(8)
O2 V2 O3 1_456 5_566 74.59(8)
O2 V2 O3 1_556 5_566 43.37(8)
O2 V2 O3 2_466 5_566 142.32(9)
Sr1 V2 O3 1_556 5_566 80.21(5)
Sr1 V2 O3 1_456 5_566 106.00(5)
O2 V2 O3 6_566 5_566 140.18(8)
O2 V2 O3 5_566 5_566 47.37(8)
O2 V2 O3 5_565 5_566 40.98(7)
O2 V2 O3 6_565 5_566 131.42(8)
O3 V2 O3 3_466 5_566 39.00(8)
O3 V2 O3 4_556 5_566 140.09(9)
O1 V2 O3 1_556 6_566 94.07(5)
O3 V2 O3 7 6_566 114.23(6)
O3 V2 O3 8_575 6_566 62.68(6)
O3 V2 O3 2_465 6_566 27.71(13)
O3 V2 O3 . 6_566 146.79(11)
V1 V2 O3 5_566 6_566 147.72(6)
V1 V2 O3 6_566 6_566 26.05(4)
Sr1 V2 O3 1_455 6_566 72.73(4)
Sr1 V2 O3 . 6_566 101.70(5)
V1 V2 O3 2_565 6_566 66.79(5)
V1 V2 O3 1_455 6_566 113.58(5)
V1 V2 O3 . 6_566 152.59(5)
V1 V2 O3 2_465 6_566 28.16(4)
O1 V2 O3 . 6_566 85.93(5)
O2 V2 O3 2_566 6_566 74.59(8)
O2 V2 O3 1_456 6_566 109.29(8)
O2 V2 O3 1_556 6_566 142.32(9)
O2 V2 O3 2_466 6_566 43.37(8)
Sr1 V2 O3 1_556 6_566 106.00(5)
Sr1 V2 O3 1_456 6_566 80.21(5)
O2 V2 O3 6_566 6_566 47.37(8)
O2 V2 O3 5_566 6_566 140.18(8)
O2 V2 O3 5_565 6_566 131.42(8)
O2 V2 O3 6_565 6_566 40.98(7)
O3 V2 O3 3_466 6_566 140.09(9)
O3 V2 O3 4_556 6_566 39.00(9)
O3 V2 O3 5_566 6_566 171.86(10)
O1 V2 O3 1_556 1_455 99.02(4)
O3 V2 O3 7 1_455 29.69(8)
O3 V2 O3 8_575 1_455 139.58(11)
O3 V2 O3 2_465 1_455 64.29(11)
O3 V2 O3 . 1_455 109.05(11)
V1 V2 O3 5_566 1_455 69.44(4)
V1 V2 O3 6_566 1_455 103.54(4)
Sr1 V2 O3 1_455 1_455 36.45(4)
Sr1 V2 O3 . 1_455 126.61(6)
V1 V2 O3 2_565 1_455 154.86(4)
V1 V2 O3 1_455 1_455 26.88(4)
V1 V2 O3 . 1_455 118.36(4)
V1 V2 O3 2_465 1_455 62.51(4)
O1 V2 O3 . 1_455 80.98(4)
O2 V2 O3 2_566 1_455 153.53(7)
O2 V2 O3 1_456 1_455 41.19(7)
O2 V2 O3 1_556 1_455 122.70(7)
O2 V2 O3 2_466 1_455 66.57(6)
Sr1 V2 O3 1_556 1_455 137.85(5)
Sr1 V2 O3 1_456 1_455 59.48(4)
O2 V2 O3 6_566 1_455 110.05(4)
O2 V2 O3 5_566 1_455 81.82(5)
O2 V2 O3 5_565 1_455 70.07(4)
O2 V2 O3 6_565 1_455 97.74(5)
O3 V2 O3 3_466 1_455 51.67(6)
O3 V2 O3 4_556 1_455 126.72(6)
O3 V2 O3 5_566 1_455 90.27(6)
O3 V2 O3 6_566 1_455 88.45(6)
O1 V2 O3 1_556 2_565 99.02(4)
O3 V2 O3 7 2_565 139.58(11)
O3 V2 O3 8_575 2_565 29.69(8)
O3 V2 O3 2_465 2_565 109.05(11)
O3 V2 O3 . 2_565 64.29(11)
V1 V2 O3 5_566 2_565 103.54(4)
V1 V2 O3 6_566 2_565 69.44(4)
Sr1 V2 O3 1_455 2_565 126.61(6)
Sr1 V2 O3 . 2_565 36.45(4)
V1 V2 O3 2_565 2_565 26.88(4)
V1 V2 O3 1_455 2_565 154.86(4)
V1 V2 O3 . 2_565 62.51(4)
V1 V2 O3 2_465 2_565 118.36(4)
O1 V2 O3 . 2_565 80.98(4)
O2 V2 O3 2_566 2_565 41.19(7)
O2 V2 O3 1_456 2_565 153.53(7)
O2 V2 O3 1_556 2_565 66.57(6)
O2 V2 O3 2_466 2_565 122.70(7)
Sr1 V2 O3 1_556 2_565 59.48(4)
Sr1 V2 O3 1_456 2_565 137.85(5)
O2 V2 O3 6_566 2_565 81.82(5)
O2 V2 O3 5_566 2_565 110.05(4)
O2 V2 O3 5_565 2_565 97.74(5)
O2 V2 O3 6_565 2_565 70.07(4)
O3 V2 O3 3_466 2_565 126.72(6)
O3 V2 O3 4_556 2_565 51.67(6)
O3 V2 O3 5_566 2_565 88.45(6)
O3 V2 O3 6_566 2_565 90.27(6)
O3 V2 O3 1_455 2_565 161.96(9)
O1 V2 O3 1_556 8_475 99.02(4)
O3 V2 O3 7 8_475 64.29(11)
O3 V2 O3 8_575 8_475 109.05(11)
O3 V2 O3 2_465 8_475 29.69(9)
O3 V2 O3 . 8_475 139.58(11)
V1 V2 O3 5_566 8_475 103.54(4)
V1 V2 O3 6_566 8_475 69.44(4)
Sr1 V2 O3 1_455 8_475 36.45(4)
Sr1 V2 O3 . 8_475 126.61(6)
V1 V2 O3 2_565 8_475 118.36(4)
V1 V2 O3 1_455 8_475 62.51(4)
V1 V2 O3 . 8_475 154.86(4)
V1 V2 O3 2_465 8_475 26.88(4)
O1 V2 O3 . 8_475 80.98(4)
O2 V2 O3 2_566 8_475 122.70(7)
O2 V2 O3 1_456 8_475 66.57(6)
O2 V2 O3 1_556 8_475 153.53(7)
O2 V2 O3 2_466 8_475 41.19(7)
Sr1 V2 O3 1_556 8_475 137.85(5)
Sr1 V2 O3 1_456 8_475 59.48(4)
O2 V2 O3 6_566 8_475 81.82(5)
O2 V2 O3 5_566 8_475 110.05(4)
O2 V2 O3 5_565 8_475 97.74(5)
O2 V2 O3 6_565 8_475 70.07(4)
O3 V2 O3 3_466 8_475 88.45(6)
O3 V2 O3 4_556 8_475 90.27(6)
O3 V2 O3 5_566 8_475 126.72(6)
O3 V2 O3 6_566 8_475 51.67(6)
O3 V2 O3 1_455 8_475 36.79(8)
O3 V2 O3 2_565 8_475 138.74(8)
O1 V2 O3 1_556 7_655 99.02(4)
O3 V2 O3 7 7_655 109.05(11)
O3 V2 O3 8_575 7_655 64.29(11)
O3 V2 O3 2_465 7_655 139.58(11)
O3 V2 O3 . 7_655 29.69(9)
V1 V2 O3 5_566 7_655 69.44(4)
V1 V2 O3 6_566 7_655 103.54(4)
Sr1 V2 O3 1_455 7_655 126.61(6)
Sr1 V2 O3 . 7_655 36.45(4)
V1 V2 O3 2_565 7_655 62.51(4)
V1 V2 O3 1_455 7_655 118.36(4)
V1 V2 O3 . 7_655 26.88(4)
V1 V2 O3 2_465 7_655 154.86(4)
O1 V2 O3 . 7_655 80.98(4)
O2 V2 O3 2_566 7_655 66.57(6)
O2 V2 O3 1_456 7_655 122.70(7)
O2 V2 O3 1_556 7_655 41.19(7)
O2 V2 O3 2_466 7_655 153.53(7)
Sr1 V2 O3 1_556 7_655 59.48(4)
Sr1 V2 O3 1_456 7_655 137.85(5)
O2 V2 O3 6_566 7_655 110.05(4)
O2 V2 O3 5_566 7_655 81.82(5)
O2 V2 O3 5_565 7_655 70.07(4)
O2 V2 O3 6_565 7_655 97.74(5)
O3 V2 O3 3_466 7_655 90.27(6)
O3 V2 O3 4_556 7_655 88.45(6)
O3 V2 O3 5_566 7_655 51.67(6)
O3 V2 O3 6_566 7_655 126.72(6)
O3 V2 O3 1_455 7_655 138.74(8)
O3 V2 O3 2_565 7_655 36.79(8)
O3 V2 O3 8_475 7_655 161.96(9)
O1 V2 O2 1_556 1_455 136.18(5)
O3 V2 O2 7 1_455 26.97(10)
O3 V2 O2 8_575 1_455 113.39(11)
O3 V2 O2 2_465 1_455 73.22(11)
O3 V2 O2 . 1_455 78.14(10)
V1 V2 O2 5_566 1_455 47.54(6)
V1 V2 O2 6_566 1_455 97.82(7)
Sr1 V2 O2 1_455 1_455 28.31(5)
Sr1 V2 O2 . 1_455 85.59(5)
V1 V2 O2 2_565 1_455 136.12(7)
V1 V2 O2 1_455 1_455 48.74(5)
V1 V2 O2 . 1_455 97.16(5)
V1 V2 O2 2_465 1_455 86.37(5)
O1 V2 O2 . 1_455 43.82(5)
O2 V2 O2 2_566 1_455 160.86(11)
O2 V2 O2 1_456 1_455 73.22(6)
O2 V2 O2 1_556 1_455 116.93(11)
O2 V2 O2 2_466 1_455 101.72(6)
Sr1 V2 O2 1_556 1_455 153.59(5)
Sr1 V2 O2 1_456 1_455 100.31(4)
O2 V2 O2 6_566 1_455 142.89(7)
O2 V2 O2 5_566 1_455 97.20(8)
O2 V2 O2 5_565 1_455 36.51(6)
O2 V2 O2 6_565 1_455 81.67(3)
O3 V2 O2 3_466 1_455 50.11(7)
O3 V2 O2 4_556 1_455 122.61(8)
O3 V2 O2 5_566 1_455 73.57(7)
O3 V2 O2 6_566 1_455 100.40(7)
O3 V2 O2 1_455 1_455 41.10(5)
O3 V2 O2 2_565 1_455 121.82(6)
O3 V2 O2 8_475 1_455 61.47(5)
O3 V2 O2 7_655 1_455 104.56(6)
O1 V2 O2 1_556 2_465 136.18(5)
O3 V2 O2 7 2_465 73.22(11)
O3 V2 O2 8_575 2_465 78.14(10)
O3 V2 O2 2_465 2_465 26.97(10)
O3 V2 O2 . 2_465 113.39(11)
V1 V2 O2 5_566 2_465 97.82(7)
V1 V2 O2 6_566 2_465 47.54(6)
Sr1 V2 O2 1_455 2_465 28.31(5)
Sr1 V2 O2 . 2_465 85.59(5)
V1 V2 O2 2_565 2_465 97.16(5)
V1 V2 O2 1_455 2_465 86.37(5)
V1 V2 O2 . 2_465 136.12(7)
V1 V2 O2 2_465 2_465 48.74(5)
O1 V2 O2 . 2_465 43.82(5)
O2 V2 O2 2_566 2_465 116.93(11)
O2 V2 O2 1_456 2_465 101.72(6)
O2 V2 O2 1_556 2_465 160.86(11)
O2 V2 O2 2_466 2_465 73.22(6)
Sr1 V2 O2 1_556 2_465 153.59(5)
Sr1 V2 O2 1_456 2_465 100.31(4)
O2 V2 O2 6_566 2_465 97.20(8)
O2 V2 O2 5_566 2_465 142.89(7)
O2 V2 O2 5_565 2_465 81.67(3)
O2 V2 O2 6_565 2_465 36.51(6)
O3 V2 O2 3_466 2_465 100.40(7)
O3 V2 O2 4_556 2_465 73.57(7)
O3 V2 O2 5_566 2_465 122.61(8)
O3 V2 O2 6_566 2_465 50.11(7)
O3 V2 O2 1_455 2_465 61.47(5)
O3 V2 O2 2_565 2_465 104.56(6)
O3 V2 O2 8_475 2_465 41.10(5)
O3 V2 O2 7_655 2_465 121.82(6)
O2 V2 O2 1_455 2_465 51.85(11)
O1 V2 O2 1_556 2_565 136.18(5)
O3 V2 O2 7 2_565 113.39(11)
O3 V2 O2 8_575 2_565 26.97(10)
O3 V2 O2 2_465 2_565 78.14(10)
O3 V2 O2 . 2_565 73.22(11)
V1 V2 O2 5_566 2_565 97.82(7)
V1 V2 O2 6_566 2_565 47.54(6)
Sr1 V2 O2 1_455 2_565 85.59(5)
Sr1 V2 O2 . 2_565 28.31(5)
V1 V2 O2 2_565 2_565 48.74(5)
V1 V2 O2 1_455 2_565 136.12(7)
V1 V2 O2 . 2_565 86.37(5)
V1 V2 O2 2_465 2_565 97.16(5)
O1 V2 O2 . 2_565 43.82(5)
O2 V2 O2 2_566 2_565 73.22(6)
O2 V2 O2 1_456 2_565 160.86(11)
O2 V2 O2 1_556 2_565 101.72(6)
O2 V2 O2 2_466 2_565 116.93(11)
Sr1 V2 O2 1_556 2_565 100.31(4)
Sr1 V2 O2 1_456 2_565 153.59(5)
O2 V2 O2 6_566 2_565 97.20(8)
O2 V2 O2 5_566 2_565 142.89(7)
O2 V2 O2 5_565 2_565 81.67(3)
O2 V2 O2 6_565 2_565 36.51(6)
O3 V2 O2 3_466 2_565 122.61(8)
O3 V2 O2 4_556 2_565 50.11(7)
O3 V2 O2 5_566 2_565 100.40(7)
O3 V2 O2 6_566 2_565 73.57(7)
O3 V2 O2 1_455 2_565 121.82(6)
O3 V2 O2 2_565 2_565 41.10(5)
O3 V2 O2 8_475 2_565 104.56(6)
O3 V2 O2 7_655 2_565 61.47(5)
O2 V2 O2 1_455 2_565 87.64(10)
O2 V2 O2 2_465 2_565 64.95(7)
O1 V2 O2 1_556 . 136.18(5)
O3 V2 O2 7 . 78.14(10)
O3 V2 O2 8_575 . 73.22(11)
O3 V2 O2 2_465 . 113.39(11)
O3 V2 O2 . . 26.97(10)
V1 V2 O2 5_566 . 47.54(5)
V1 V2 O2 6_566 . 97.82(7)
Sr1 V2 O2 1_455 . 85.59(5)
Sr1 V2 O2 . . 28.31(5)
V1 V2 O2 2_565 . 86.37(5)
V1 V2 O2 1_455 . 97.16(5)
V1 V2 O2 . . 48.74(5)
V1 V2 O2 2_465 . 136.12(7)
O1 V2 O2 . . 43.82(5)
O2 V2 O2 2_566 . 101.72(6)
O2 V2 O2 1_456 . 116.93(11)
O2 V2 O2 1_556 . 73.22(6)
O2 V2 O2 2_466 . 160.86(11)
Sr1 V2 O2 1_556 . 100.31(4)
Sr1 V2 O2 1_456 . 153.59(5)
O2 V2 O2 6_566 . 142.89(7)
O2 V2 O2 5_566 . 97.20(8)
O2 V2 O2 5_565 . 36.51(6)
O2 V2 O2 6_565 . 81.67(3)
O3 V2 O2 3_466 . 73.57(7)
O3 V2 O2 4_556 . 100.40(7)
O3 V2 O2 5_566 . 50.11(7)
O3 V2 O2 6_566 . 122.61(8)
O3 V2 O2 1_455 . 104.56(6)
O3 V2 O2 2_565 . 61.47(5)
O3 V2 O2 8_475 . 121.82(6)
O3 V2 O2 7_655 . 41.10(5)
O2 V2 O2 1_455 . 64.95(7)
O2 V2 O2 2_465 . 87.64(10)
O2 V2 O2 2_565 . 51.85(11)
O1 V2 O3 1_556 8_576 21.85(4)
O3 V2 O3 7 8_576 131.88(10)
O3 V2 O3 8_575 8_576 88.18(10)
O3 V2 O3 2_465 8_576 106.93(11)
O3 V2 O3 . 8_576 110.15(11)
V1 V2 O3 5_566 8_576 126.86(5)
V1 V2 O3 6_566 8_576 95.36(5)
Sr1 V2 O3 1_455 8_576 143.61(4)
Sr1 V2 O3 . 8_576 115.24(4)
V1 V2 O3 2_565 8_576 65.77(4)
V1 V2 O3 1_455 8_576 109.36(5)
V1 V2 O3 . 8_576 87.82(5)
V1 V2 O3 2_465 8_576 87.66(5)
O1 V2 O3 . 8_576 158.15(4)
O2 V2 O3 2_566 8_576 41.39(8)
O2 V2 O3 1_456 8_576 84.63(9)
O2 V2 O3 1_556 8_576 63.70(9)
O2 V2 O3 2_466 8_576 66.37(8)
Sr1 V2 O3 1_556 8_576 30.68(4)
Sr1 V2 O3 1_456 8_576 58.51(4)
O2 V2 O3 6_566 8_576 36.54(7)
O2 V2 O3 5_566 8_576 67.44(8)
O2 V2 O3 5_565 8_576 144.68(7)
O2 V2 O3 6_565 8_576 113.86(8)
O3 V2 O3 3_466 8_576 114.01(6)
O3 V2 O3 4_556 8_576 74.03(6)
O3 V2 O3 5_566 8_576 103.77(5)
O3 V2 O3 6_566 8_576 83.90(6)
O3 V2 O3 1_455 8_576 117.93(7)
O3 V2 O3 2_565 8_576 79.78(5)
O3 V2 O3 8_475 8_576 107.22(6)
O3 V2 O3 7_655 8_576 89.71(5)
O2 V2 O3 1_455 8_576 157.65(6)
O2 V2 O3 2_465 8_576 133.33(7)
O2 V2 O3 2_565 8_576 114.49(6)
O2 V2 O3 . 8_576 130.79(5)
O1 V2 O3 1_556 2_466 21.85(4)
O3 V2 O3 7 2_466 110.15(11)
O3 V2 O3 8_575 2_466 106.93(11)
O3 V2 O3 2_465 2_466 88.18(10)
O3 V2 O3 . 2_466 131.88(10)
V1 V2 O3 5_566 2_466 126.86(5)
V1 V2 O3 6_566 2_466 95.36(5)
Sr1 V2 O3 1_455 2_466 115.24(4)
Sr1 V2 O3 . 2_466 143.61(4)
V1 V2 O3 2_565 2_466 87.66(5)
V1 V2 O3 1_455 2_466 87.82(5)
V1 V2 O3 . 2_466 109.36(5)
V1 V2 O3 2_465 2_466 65.77(4)
O1 V2 O3 . 2_466 158.15(4)
O2 V2 O3 2_566 2_466 66.37(8)
O2 V2 O3 1_456 2_466 63.70(9)
O2 V2 O3 1_556 2_466 84.63(9)
O2 V2 O3 2_466 2_466 41.39(8)
Sr1 V2 O3 1_556 2_466 58.51(4)
Sr1 V2 O3 1_456 2_466 30.69(4)
O2 V2 O3 6_566 2_466 36.54(7)
O2 V2 O3 5_566 2_466 67.44(8)
O2 V2 O3 5_565 2_466 144.68(7)
O2 V2 O3 6_565 2_466 113.86(8)
O3 V2 O3 3_466 2_466 103.77(5)
O3 V2 O3 4_556 2_466 83.90(6)
O3 V2 O3 5_566 2_466 114.01(6)
O3 V2 O3 6_566 2_466 74.03(6)
O3 V2 O3 1_455 2_466 89.71(5)
O3 V2 O3 2_565 2_466 107.22(7)
O3 V2 O3 8_475 2_466 79.78(5)
O3 V2 O3 7_655 2_466 117.93(7)
O2 V2 O3 1_455 2_466 130.79(5)
O2 V2 O3 2_465 2_466 114.49(6)
O2 V2 O3 2_565 2_466 133.33(7)
O2 V2 O3 . 2_466 157.65(6)
O3 V2 O3 8_576 2_466 29.31(7)
O1 V2 O3 1_556 1_556 21.85(4)
O3 V2 O3 7 1_556 106.93(11)
O3 V2 O3 8_575 1_556 110.15(11)
O3 V2 O3 2_465 1_556 131.88(10)
O3 V2 O3 . 1_556 88.18(10)
V1 V2 O3 5_566 1_556 95.36(5)
V1 V2 O3 6_566 1_556 126.86(5)
Sr1 V2 O3 1_455 1_556 143.61(4)
Sr1 V2 O3 . 1_556 115.24(4)
V1 V2 O3 2_565 1_556 87.82(5)
V1 V2 O3 1_455 1_556 87.66(5)
V1 V2 O3 . 1_556 65.77(4)
V1 V2 O3 2_465 1_556 109.36(5)
O1 V2 O3 . 1_556 158.15(4)
O2 V2 O3 2_566 1_556 63.70(9)
O2 V2 O3 1_456 1_556 66.37(8)
O2 V2 O3 1_556 1_556 41.39(8)
O2 V2 O3 2_466 1_556 84.63(9)
Sr1 V2 O3 1_556 1_556 30.68(4)
Sr1 V2 O3 1_456 1_556 58.51(4)
O2 V2 O3 6_566 1_556 67.44(8)
O2 V2 O3 5_566 1_556 36.54(7)
O2 V2 O3 5_565 1_556 113.86(8)
O2 V2 O3 6_565 1_556 144.68(7)
O3 V2 O3 3_466 1_556 83.90(6)
O3 V2 O3 4_556 1_556 103.77(5)
O3 V2 O3 5_566 1_556 74.03(6)
O3 V2 O3 6_566 1_556 114.01(6)
O3 V2 O3 1_455 1_556 107.22(7)
O3 V2 O3 2_565 1_556 89.71(5)
O3 V2 O3 8_475 1_556 117.93(7)
O3 V2 O3 7_655 1_556 79.78(5)
O2 V2 O3 1_455 1_556 133.33(7)
O2 V2 O3 2_465 1_556 157.65(6)
O2 V2 O3 2_565 1_556 130.79(5)
O2 V2 O3 . 1_556 114.49(6)
O3 V2 O3 8_576 1_556 31.69(7)
O3 V2 O3 2_466 1_556 43.70(7)
O1 V2 O3 1_556 7_556 21.85(4)
O3 V2 O3 7 7_556 88.18(10)
O3 V2 O3 8_575 7_556 131.88(10)
O3 V2 O3 2_465 7_556 110.15(11)
O3 V2 O3 . 7_556 106.93(11)
V1 V2 O3 5_566 7_556 95.36(5)
V1 V2 O3 6_566 7_556 126.86(5)
Sr1 V2 O3 1_455 7_556 115.24(4)
Sr1 V2 O3 . 7_556 143.61(4)
V1 V2 O3 2_565 7_556 109.36(5)
V1 V2 O3 1_455 7_556 65.77(4)
V1 V2 O3 . 7_556 87.66(5)
V1 V2 O3 2_465 7_556 87.82(5)
O1 V2 O3 . 7_556 158.15(4)
O2 V2 O3 2_566 7_556 84.63(9)
O2 V2 O3 1_456 7_556 41.39(8)
O2 V2 O3 1_556 7_556 66.37(8)
O2 V2 O3 2_466 7_556 63.70(9)
Sr1 V2 O3 1_556 7_556 58.51(4)
Sr1 V2 O3 1_456 7_556 30.68(4)
O2 V2 O3 6_566 7_556 67.44(8)
O2 V2 O3 5_566 7_556 36.54(7)
O2 V2 O3 5_565 7_556 113.86(8)
O2 V2 O3 6_565 7_556 144.68(7)
O3 V2 O3 3_466 7_556 74.03(6)
O3 V2 O3 4_556 7_556 114.01(6)
O3 V2 O3 5_566 7_556 83.90(6)
O3 V2 O3 6_566 7_556 103.77(5)
O3 V2 O3 1_455 7_556 79.78(5)
O3 V2 O3 2_565 7_556 117.93(7)
O3 V2 O3 8_475 7_556 89.71(5)
O3 V2 O3 7_655 7_556 107.22(6)
O2 V2 O3 1_455 7_556 114.49(6)
O2 V2 O3 2_465 7_556 130.79(5)
O2 V2 O3 2_565 7_556 157.65(6)
O2 V2 O3 . 7_556 133.33(7)
O3 V2 O3 8_576 7_556 43.70(7)
O3 V2 O3 2_466 7_556 31.69(7)
O3 V2 O3 1_556 7_556 29.31(7)
O1 V2 V1 1_556 6_567 33.789(18)
O3 V2 V1 7 6_567 131.91(9)
O3 V2 V1 8_575 6_567 84.34(9)
O3 V2 V1 2_465 6_567 84.34(9)
O3 V2 V1 . 6_567 131.91(9)
V1 V2 V1 5_566 6_567 145.72(5)
V1 V2 V1 6_566 6_567 78.14(3)
Sr1 V2 V1 1_455 6_567 123.456(16)
Sr1 V2 V1 . 6_567 123.456(16)
V1 V2 V1 2_565 6_567 65.51(3)
V1 V2 V1 1_455 6_567 110.11(3)
V1 V2 V1 . 6_567 110.11(3)
V1 V2 V1 2_465 6_567 65.51(3)
O1 V2 V1 . 6_567 146.211(18)
O2 V2 V1 2_566 6_567 46.32(6)
O2 V2 V1 1_456 6_567 86.27(8)
O2 V2 V1 1_556 6_567 86.27(8)
O2 V2 V1 2_466 6_567 46.32(6)
Sr1 V2 V1 1_556 6_567 51.77(2)
Sr1 V2 V1 1_456 6_567 51.77(2)
O2 V2 V1 6_566 6_567 16.46(7)
O2 V2 V1 5_566 6_567 84.03(8)
O2 V2 V1 5_565 6_567 164.89(7)
O2 V2 V1 6_565 6_567 97.31(7)
O3 V2 V1 3_466 6_567 125.57(6)
O3 V2 V1 4_556 6_567 62.37(5)
O3 V2 V1 5_566 6_567 125.57(6)
O3 V2 V1 6_566 6_567 62.37(5)
O3 V2 V1 1_455 6_567 107.81(4)
O3 V2 V1 2_565 6_567 87.41(4)
O3 V2 V1 8_475 6_567 87.41(4)
O3 V2 V1 7_655 6_567 107.81(4)
O2 V2 V1 1_455 6_567 147.44(3)
O2 V2 V1 2_465 6_567 110.89(6)
O2 V2 V1 2_565 6_567 110.89(6)
O2 V2 V1 . 6_567 147.44(3)
O3 V2 V1 8_576 6_567 22.60(4)
O3 V2 V1 2_466 6_567 22.60(4)
O3 V2 V1 1_556 6_567 51.72(4)
O3 V2 V1 7_556 6_567 51.72(4)
O1 V2 V1 1_556 5_567 33.789(18)
O3 V2 V1 7 5_567 84.34(9)
O3 V2 V1 8_575 5_567 131.91(9)
O3 V2 V1 2_465 5_567 131.91(9)
O3 V2 V1 . 5_567 84.34(9)
V1 V2 V1 5_566 5_567 78.14(3)
V1 V2 V1 6_566 5_567 145.72(5)
Sr1 V2 V1 1_455 5_567 123.456(16)
Sr1 V2 V1 . 5_567 123.456(16)
V1 V2 V1 2_565 5_567 110.11(3)
V1 V2 V1 1_455 5_567 65.51(3)
V1 V2 V1 . 5_567 65.51(3)
V1 V2 V1 2_465 5_567 110.11(3)
O1 V2 V1 . 5_567 146.211(18)
O2 V2 V1 2_566 5_567 86.27(8)
O2 V2 V1 1_456 5_567 46.32(6)
O2 V2 V1 1_556 5_567 46.32(6)
O2 V2 V1 2_466 5_567 86.27(8)
Sr1 V2 V1 1_556 5_567 51.77(2)
Sr1 V2 V1 1_456 5_567 51.77(2)
O2 V2 V1 6_566 5_567 84.03(8)
O2 V2 V1 5_566 5_567 16.46(7)
O2 V2 V1 5_565 5_567 97.31(7)
O2 V2 V1 6_565 5_567 164.89(7)
O3 V2 V1 3_466 5_567 62.37(5)
O3 V2 V1 4_556 5_567 125.57(6)
O3 V2 V1 5_566 5_567 62.37(5)
O3 V2 V1 6_566 5_567 125.57(6)
O3 V2 V1 1_455 5_567 87.41(4)
O3 V2 V1 2_565 5_567 107.81(4)
O3 V2 V1 8_475 5_567 107.81(4)
O3 V2 V1 7_655 5_567 87.41(4)
O2 V2 V1 1_455 5_567 110.89(6)
O2 V2 V1 2_465 5_567 147.44(3)
O2 V2 V1 2_565 5_567 147.44(3)
O2 V2 V1 . 5_567 110.89(6)
O3 V2 V1 8_576 5_567 51.72(4)
O3 V2 V1 2_466 5_567 51.72(4)
O3 V2 V1 1_556 5_567 22.60(4)
O3 V2 V1 7_556 5_567 22.60(4)
V1 V2 V1 6_567 5_567 67.58(4)
O1 V2 V2 1_556 1_655 90.0
O3 V2 V2 7 1_655 129.68(9)
O3 V2 V2 8_575 1_655 50.32(9)
O3 V2 V2 2_465 1_655 129.68(9)
O3 V2 V2 . 1_655 50.32(9)
V1 V2 V2 5_566 1_655 90.0
V1 V2 V2 6_566 1_655 90.0
Sr1 V2 V2 1_455 1_655 138.45(2)
Sr1 V2 V2 . 1_655 41.55(2)
V1 V2 V2 2_565 1_655 43.090(15)
V1 V2 V2 1_455 1_655 136.910(15)
V1 V2 V2 . 1_655 43.090(15)
V1 V2 V2 2_465 1_655 136.910(15)
O1 V2 V2 . 1_655 90.0
O2 V2 V2 2_566 1_655 46.32(5)
O2 V2 V2 1_456 1_655 133.68(5)
O2 V2 V2 1_556 1_655 46.32(5)
O2 V2 V2 2_466 1_655 133.68(5)
Sr1 V2 V2 1_556 1_655 48.129(19)
Sr1 V2 V2 1_456 1_655 131.871(19)
O2 V2 V2 6_566 1_655 90.0
O2 V2 V2 5_566 1_655 90.0
O2 V2 V2 5_565 1_655 90.0
O2 V2 V2 6_565 1_655 90.0
O3 V2 V2 3_466 1_655 109.50(4)
O3 V2 V2 4_556 1_655 70.50(4)
O3 V2 V2 5_566 1_655 70.50(4)
O3 V2 V2 6_566 1_655 109.50(4)
O3 V2 V2 1_455 1_655 159.37(4)
O3 V2 V2 2_565 1_655 20.63(4)
O3 V2 V2 8_475 1_655 159.37(4)
O3 V2 V2 7_655 1_655 20.63(4)
O2 V2 V2 1_455 1_655 122.47(3)
O2 V2 V2 2_465 1_655 122.47(3)
O2 V2 V2 2_565 1_655 57.53(3)
O2 V2 V2 . 1_655 57.53(3)
O3 V2 V2 8_576 1_655 75.35(4)
O3 V2 V2 2_466 1_655 104.65(4)
O3 V2 V2 1_556 1_655 75.35(4)
O3 V2 V2 7_556 1_655 104.65(4)
V1 V2 V2 6_567 1_655 90.0
V1 V2 V2 5_567 1_655 90.0
O1 V2 V2 1_556 1_455 90.0
O3 V2 V2 7 1_455 50.32(9)
O3 V2 V2 8_575 1_455 129.68(9)
O3 V2 V2 2_465 1_455 50.32(9)
O3 V2 V2 . 1_455 129.68(9)
V1 V2 V2 5_566 1_455 90.0
V1 V2 V2 6_566 1_455 90.0
Sr1 V2 V2 1_455 1_455 41.55(2)
Sr1 V2 V2 . 1_455 138.45(2)
V1 V2 V2 2_565 1_455 136.910(15)
V1 V2 V2 1_455 1_455 43.090(15)
V1 V2 V2 . 1_455 136.910(15)
V1 V2 V2 2_465 1_455 43.090(15)
O1 V2 V2 . 1_455 90.0
O2 V2 V2 2_566 1_455 133.68(5)
O2 V2 V2 1_456 1_455 46.32(5)
O2 V2 V2 1_556 1_455 133.68(5)
O2 V2 V2 2_466 1_455 46.32(5)
Sr1 V2 V2 1_556 1_455 131.871(19)
Sr1 V2 V2 1_456 1_455 48.129(19)
O2 V2 V2 6_566 1_455 90.0
O2 V2 V2 5_566 1_455 90.0
O2 V2 V2 5_565 1_455 90.0
O2 V2 V2 6_565 1_455 90.0
O3 V2 V2 3_466 1_455 70.50(4)
O3 V2 V2 4_556 1_455 109.50(4)
O3 V2 V2 5_566 1_455 109.50(4)
O3 V2 V2 6_566 1_455 70.50(4)
O3 V2 V2 1_455 1_455 20.63(4)
O3 V2 V2 2_565 1_455 159.37(4)
O3 V2 V2 8_475 1_455 20.63(4)
O3 V2 V2 7_655 1_455 159.37(4)
O2 V2 V2 1_455 1_455 57.53(3)
O2 V2 V2 2_465 1_455 57.53(3)
O2 V2 V2 2_565 1_455 122.47(3)
O2 V2 V2 . 1_455 122.47(3)
O3 V2 V2 8_576 1_455 104.65(4)
O3 V2 V2 2_466 1_455 75.35(4)
O3 V2 V2 1_556 1_455 104.65(4)
O3 V2 V2 7_556 1_455 75.35(4)
V1 V2 V2 6_567 1_455 90.0
V1 V2 V2 5_567 1_455 90.0
V2 V2 V2 1_655 1_455 180.0
O1 V2 V2 1_556 1_554 180.0
O3 V2 V2 7 1_554 69.97(9)
O3 V2 V2 8_575 1_554 69.97(9)
O3 V2 V2 2_465 1_554 69.97(9)
O3 V2 V2 . 1_554 69.97(9)
V1 V2 V2 5_566 1_554 68.07(4)
V1 V2 V2 6_566 1_554 68.07(4)
Sr1 V2 V2 1_455 1_554 48.45(2)
Sr1 V2 V2 . 1_554 48.45(2)
V1 V2 V2 2_565 1_554 92.44(3)
V1 V2 V2 1_455 1_554 92.44(3)
V1 V2 V2 . 1_554 92.44(3)
V1 V2 V2 2_465 1_554 92.44(3)
O1 V2 V2 . 1_554 0.0
O2 V2 V2 2_566 1_554 117.04(8)
O2 V2 V2 1_456 1_554 117.04(8)
O2 V2 V2 1_556 1_554 117.04(8)
O2 V2 V2 2_466 1_554 117.04(7)
Sr1 V2 V2 1_556 1_554 138.129(19)
Sr1 V2 V2 1_456 1_554 138.129(19)
O2 V2 V2 6_566 1_554 129.75(7)
O2 V2 V2 5_566 1_554 129.75(7)
O2 V2 V2 5_565 1_554 48.90(7)
O2 V2 V2 6_565 1_554 48.90(7)
O3 V2 V2 3_466 1_554 85.93(5)
O3 V2 V2 4_556 1_554 85.93(5)
O3 V2 V2 5_566 1_554 85.93(5)
O3 V2 V2 6_566 1_554 85.93(5)
O3 V2 V2 1_455 1_554 80.98(4)
O3 V2 V2 2_565 1_554 80.98(4)
O3 V2 V2 8_475 1_554 80.98(4)
O3 V2 V2 7_655 1_554 80.98(4)
O2 V2 V2 1_455 1_554 43.82(5)
O2 V2 V2 2_465 1_554 43.82(5)
O2 V2 V2 2_565 1_554 43.82(5)
O2 V2 V2 . 1_554 43.82(5)
O3 V2 V2 8_576 1_554 158.15(4)
O3 V2 V2 2_466 1_554 158.15(4)
O3 V2 V2 1_556 1_554 158.15(4)
O3 V2 V2 7_556 1_554 158.15(4)
V1 V2 V2 6_567 1_554 146.211(18)
V1 V2 V2 5_567 1_554 146.211(18)
V2 V2 V2 1_655 1_554 90.0
V2 V2 V2 1_455 1_554 90.0
O1 V2 V2 1_556 1_556 0.0
O3 V2 V2 7 1_556 110.03(9)
O3 V2 V2 8_575 1_556 110.03(9)
O3 V2 V2 2_465 1_556 110.03(9)
O3 V2 V2 . 1_556 110.03(9)
V1 V2 V2 5_566 1_556 111.93(4)
V1 V2 V2 6_566 1_556 111.93(4)
Sr1 V2 V2 1_455 1_556 131.55(2)
Sr1 V2 V2 . 1_556 131.55(2)
V1 V2 V2 2_565 1_556 87.56(3)
V1 V2 V2 1_455 1_556 87.56(3)
V1 V2 V2 . 1_556 87.56(3)
V1 V2 V2 2_465 1_556 87.56(3)
O1 V2 V2 . 1_556 180.0
O2 V2 V2 2_566 1_556 62.96(8)
O2 V2 V2 1_456 1_556 62.96(8)
O2 V2 V2 1_556 1_556 62.96(7)
O2 V2 V2 2_466 1_556 62.96(8)
Sr1 V2 V2 1_556 1_556 41.871(19)
Sr1 V2 V2 1_456 1_556 41.871(19)
O2 V2 V2 6_566 1_556 50.25(7)
O2 V2 V2 5_566 1_556 50.25(7)
O2 V2 V2 5_565 1_556 131.10(7)
O2 V2 V2 6_565 1_556 131.10(7)
O3 V2 V2 3_466 1_556 94.07(5)
O3 V2 V2 4_556 1_556 94.07(5)
O3 V2 V2 5_566 1_556 94.07(5)
O3 V2 V2 6_566 1_556 94.07(5)
O3 V2 V2 1_455 1_556 99.02(4)
O3 V2 V2 2_565 1_556 99.02(4)
O3 V2 V2 8_475 1_556 99.02(4)
O3 V2 V2 7_655 1_556 99.02(4)
O2 V2 V2 1_455 1_556 136.18(5)
O2 V2 V2 2_465 1_556 136.18(5)
O2 V2 V2 2_565 1_556 136.18(5)
O2 V2 V2 . 1_556 136.18(5)
O3 V2 V2 8_576 1_556 21.85(4)
O3 V2 V2 2_466 1_556 21.85(4)
O3 V2 V2 1_556 1_556 21.85(4)
O3 V2 V2 7_556 1_556 21.85(4)
V1 V2 V2 6_567 1_556 33.789(18)
V1 V2 V2 5_567 1_556 33.789(18)
V2 V2 V2 1_655 1_556 90.0
V2 V2 V2 1_455 1_556 90.0
V2 V2 V2 1_554 1_556 180.0
O1 V2 Sr1 1_556 5_576 75.357(19)
O3 V2 Sr1 7 5_576 138.88(9)
O3 V2 Sr1 8_575 5_576 54.53(9)
O3 V2 Sr1 2_465 5_576 54.53(9)
O3 V2 Sr1 . 5_576 138.88(9)
V1 V2 Sr1 5_566 5_576 172.71(5)
V1 V2 Sr1 6_566 5_576 36.57(3)
Sr1 V2 Sr1 1_455 5_576 99.654(11)
Sr1 V2 Sr1 . 5_576 99.654(11)
V1 V2 Sr1 2_565 5_576 47.901(16)
V1 V2 Sr1 1_455 5_576 130.46(2)
V1 V2 Sr1 . 5_576 130.46(2)
V1 V2 Sr1 2_465 5_576 47.901(16)
O1 V2 Sr1 . 5_576 104.643(19)
O2 V2 Sr1 2_566 5_576 48.77(6)
O2 V2 Sr1 1_456 5_576 115.42(8)
O2 V2 Sr1 1_556 5_576 115.42(8)
O2 V2 Sr1 2_466 5_576 48.77(6)
Sr1 V2 Sr1 1_556 5_576 79.149(16)
Sr1 V2 Sr1 1_456 5_576 79.149(16)
O2 V2 Sr1 6_566 5_576 25.11(7)
O2 V2 Sr1 5_566 5_576 125.60(8)
O2 V2 Sr1 5_565 5_576 153.54(8)
O2 V2 Sr1 6_565 5_576 55.75(7)
O3 V2 Sr1 3_466 5_576 158.03(5)
O3 V2 Sr1 4_556 5_576 26.94(4)
O3 V2 Sr1 5_566 5_576 158.03(5)
O3 V2 Sr1 6_566 5_576 26.94(4)
O3 V2 Sr1 1_455 5_576 110.18(4)
O3 V2 Sr1 2_565 5_576 74.59(4)
O3 V2 Sr1 8_475 5_576 74.59(4)
O3 V2 Sr1 7_655 5_576 110.18(4)
O2 V2 Sr1 1_455 5_576 127.26(5)
O2 V2 Sr1 2_465 5_576 76.08(6)
O2 V2 Sr1 2_565 5_576 76.08(6)
O2 V2 Sr1 . 5_576 127.26(5)
O3 V2 Sr1 8_576 5_576 60.08(4)
O3 V2 Sr1 2_466 5_576 60.08(4)
O3 V2 Sr1 1_556 5_576 91.69(4)
O3 V2 Sr1 7_556 5_576 91.69(4)
V1 V2 Sr1 6_567 5_576 41.568(17)
V1 V2 Sr1 5_567 5_576 109.15(3)
V2 V2 Sr1 1_655 5_576 90.0
V2 V2 Sr1 1_455 5_576 90.0
V2 V2 Sr1 1_554 5_576 104.643(19)
V2 V2 Sr1 1_556 5_576 75.357(19)
O1 V2 Sr1 1_556 5_566 75.357(19)
O3 V2 Sr1 7 5_566 54.53(9)
O3 V2 Sr1 8_575 5_566 138.88(9)
O3 V2 Sr1 2_465 5_566 138.88(9)
O3 V2 Sr1 . 5_566 54.53(9)
V1 V2 Sr1 5_566 5_566 36.57(3)
V1 V2 Sr1 6_566 5_566 172.71(5)
Sr1 V2 Sr1 1_455 5_566 99.654(11)
Sr1 V2 Sr1 . 5_566 99.654(11)
V1 V2 Sr1 2_565 5_566 130.46(2)
V1 V2 Sr1 1_455 5_566 47.901(16)
V1 V2 Sr1 . 5_566 47.901(16)
V1 V2 Sr1 2_465 5_566 130.46(2)
O1 V2 Sr1 . 5_566 104.643(19)
O2 V2 Sr1 2_566 5_566 115.42(8)
O2 V2 Sr1 1_456 5_566 48.77(6)
O2 V2 Sr1 1_556 5_566 48.77(6)
O2 V2 Sr1 2_466 5_566 115.42(8)
Sr1 V2 Sr1 1_556 5_566 79.149(16)
Sr1 V2 Sr1 1_456 5_566 79.149(16)
O2 V2 Sr1 6_566 5_566 125.60(8)
O2 V2 Sr1 5_566 5_566 25.11(7)
O2 V2 Sr1 5_565 5_566 55.75(7)
O2 V2 Sr1 6_565 5_566 153.54(8)
O3 V2 Sr1 3_466 5_566 26.94(4)
O3 V2 Sr1 4_556 5_566 158.03(5)
O3 V2 Sr1 5_566 5_566 26.94(4)
O3 V2 Sr1 6_566 5_566 158.03(5)
O3 V2 Sr1 1_455 5_566 74.59(4)
O3 V2 Sr1 2_565 5_566 110.18(4)
O3 V2 Sr1 8_475 5_566 110.18(4)
O3 V2 Sr1 7_655 5_566 74.59(4)
O2 V2 Sr1 1_455 5_566 76.08(6)
O2 V2 Sr1 2_465 5_566 127.26(5)
O2 V2 Sr1 2_565 5_566 127.26(5)
O2 V2 Sr1 . 5_566 76.08(6)
O3 V2 Sr1 8_576 5_566 91.69(4)
O3 V2 Sr1 2_466 5_566 91.69(4)
O3 V2 Sr1 1_556 5_566 60.08(4)
O3 V2 Sr1 7_556 5_566 60.08(4)
V1 V2 Sr1 6_567 5_566 109.15(3)
V1 V2 Sr1 5_567 5_566 41.568(17)
V2 V2 Sr1 1_655 5_566 90.0
V2 V2 Sr1 1_455 5_566 90.0
V2 V2 Sr1 1_554 5_566 104.643(19)
V2 V2 Sr1 1_556 5_566 75.357(19)
Sr1 V2 Sr1 5_576 5_566 150.71(4)
O1 V2 O3 1_556 5_466 93.06(4)
O3 V2 O3 7 5_466 17.11(12)
O3 V2 O3 8_575 5_466 156.82(8)
O3 V2 O3 2_465 5_466 90.99(10)
O3 V2 O3 . 5_466 86.92(10)
V1 V2 O3 5_566 5_466 47.57(3)
V1 V2 O3 6_566 5_466 129.41(4)
Sr1 V2 O3 1_455 5_466 55.67(3)
Sr1 V2 O3 . 5_466 119.55(4)
V1 V2 O3 2_565 5_466 177.96(4)
V1 V2 O3 1_455 5_466 5.83(4)
V1 V2 O3 . 5_466 92.11(4)
V1 V2 O3 2_465 5_466 88.15(4)
O1 V2 O3 . 5_466 86.94(4)
O2 V2 O3 2_566 5_466 155.38(9)
O2 V2 O3 1_456 5_466 30.62(8)
O2 V2 O3 1_556 5_466 96.61(7)
O2 V2 O3 2_466 5_466 86.18(7)
Sr1 V2 O3 1_556 5_466 120.74(4)
Sr1 V2 O3 1_456 5_466 64.42(3)
O2 V2 O3 6_566 5_466 125.22(5)
O2 V2 O3 5_566 5_466 59.43(5)
O2 V2 O3 5_565 5_466 55.46(5)
O2 V2 O3 6_565 5_466 119.79(6)
O3 V2 O3 3_466 5_466 25.43(6)
O3 V2 O3 4_556 5_466 153.58(7)
O3 V2 O3 5_566 5_466 64.44(4)
O3 V2 O3 6_566 5_466 115.08(4)
O3 V2 O3 1_455 5_466 26.86(7)
O3 V2 O3 2_565 5_466 151.09(6)
O3 V2 O3 8_475 5_466 63.47(2)
O3 V2 O3 7_655 5_466 115.46(2)
O2 V2 O3 1_455 5_466 43.43(6)
O2 V2 O3 2_465 5_466 83.74(6)
O2 V2 O3 2_565 5_466 130.49(7)
O2 V2 O3 . 5_466 91.84(6)
O3 V2 O3 8_576 5_466 114.89(5)
O3 V2 O3 2_466 5_466 93.64(5)
O3 V2 O3 1_556 5_466 92.03(5)
O3 V2 O3 7_556 5_466 71.22(6)
V1 V2 O3 6_567 5_466 115.90(4)
V1 V2 O3 5_567 5_466 69.62(4)
V2 V2 O3 1_655 5_466 134.94(3)
V2 V2 O3 1_455 5_466 45.06(3)
V2 V2 O3 1_554 5_466 86.94(4)
V2 V2 O3 1_556 5_466 93.06(4)
Sr1 V2 O3 5_576 5_466 134.14(3)
Sr1 V2 O3 5_566 5_466 47.97(3)
O1 V2 O3 1_556 6_666 93.06(4)
O3 V2 O3 7 6_666 156.82(8)
O3 V2 O3 8_575 6_666 17.11(12)
O3 V2 O3 2_465 6_666 86.92(10)
O3 V2 O3 . 6_666 90.99(10)
V1 V2 O3 5_566 6_666 129.41(4)
V1 V2 O3 6_566 6_666 47.57(3)
Sr1 V2 O3 1_455 6_666 119.55(4)
Sr1 V2 O3 . 6_666 55.67(3)
V1 V2 O3 2_565 6_666 5.83(4)
V1 V2 O3 1_455 6_666 177.96(4)
V1 V2 O3 . 6_666 88.15(4)
V1 V2 O3 2_465 6_666 92.11(4)
O1 V2 O3 . 6_666 86.94(4)
O2 V2 O3 2_566 6_666 30.62(8)
O2 V2 O3 1_456 6_666 155.38(9)
O2 V2 O3 1_556 6_666 86.18(7)
O2 V2 O3 2_466 6_666 96.61(7)
Sr1 V2 O3 1_556 6_666 64.42(3)
Sr1 V2 O3 1_456 6_666 120.74(4)
O2 V2 O3 6_566 6_666 59.43(5)
O2 V2 O3 5_566 6_666 125.22(5)
O2 V2 O3 5_565 6_666 119.79(6)
O2 V2 O3 6_565 6_666 55.46(5)
O3 V2 O3 3_466 6_666 153.58(7)
O3 V2 O3 4_556 6_666 25.43(6)
O3 V2 O3 5_566 6_666 115.08(4)
O3 V2 O3 6_566 6_666 64.44(4)
O3 V2 O3 1_455 6_666 151.09(6)
O3 V2 O3 2_565 6_666 26.86(7)
O3 V2 O3 8_475 6_666 115.46(2)
O3 V2 O3 7_655 6_666 63.47(2)
O2 V2 O3 1_455 6_666 130.49(7)
O2 V2 O3 2_465 6_666 91.84(6)
O2 V2 O3 2_565 6_666 43.43(6)
O2 V2 O3 . 6_666 83.74(6)
O3 V2 O3 8_576 6_666 71.22(6)
O3 V2 O3 2_466 6_666 92.03(5)
O3 V2 O3 1_556 6_666 93.64(5)
O3 V2 O3 7_556 6_666 114.89(5)
V1 V2 O3 6_567 6_666 69.62(4)
V1 V2 O3 5_567 6_666 115.90(4)
V2 V2 O3 1_655 6_666 45.06(3)
V2 V2 O3 1_455 6_666 134.94(3)
V2 V2 O3 1_554 6_666 86.94(4)
V2 V2 O3 1_556 6_666 93.06(4)
Sr1 V2 O3 5_576 6_666 47.97(3)
Sr1 V2 O3 5_566 6_666 134.14(3)
O3 V2 O3 5_466 6_666 173.89(7)
V2 O1 Sr1 1_554 . 116.87(12)
V2 O1 Sr1 1_554 1_455 116.87(12)
Sr1 O1 Sr1 . 1_455 126.3(2)
V2 O1 V2 1_554 . 180.0
Sr1 O1 V2 . . 63.13(12)
Sr1 O1 V2 1_455 . 63.13(12)
V2 O1 V1 1_554 6_566 132.53(8)
Sr1 O1 V1 . 6_566 72.21(10)
Sr1 O1 V1 1_455 6_566 72.21(10)
V2 O1 V1 . 6_566 47.47(8)
V2 O1 V1 1_554 5_566 132.53(8)
Sr1 O1 V1 . 5_566 72.21(10)
Sr1 O1 V1 1_455 5_566 72.21(10)
V2 O1 V1 . 5_566 47.47(8)
V1 O1 V1 6_566 5_566 94.93(15)
V2 O1 V1 1_554 1_454 68.07(9)
Sr1 O1 V1 . 1_454 140.68(3)
Sr1 O1 V1 1_455 1_454 64.15(2)
V2 O1 V1 . 1_454 111.93(9)
V1 O1 V1 6_566 1_454 135.97(7)
V1 O1 V1 5_566 1_454 77.64(3)
V2 O1 V1 1_554 2_564 68.07(9)
Sr1 O1 V1 . 2_564 64.15(2)
Sr1 O1 V1 1_455 2_564 140.68(3)
V2 O1 V1 . 2_564 111.93(9)
V1 O1 V1 6_566 2_564 77.64(3)
V1 O1 V1 5_566 2_564 135.97(7)
V1 O1 V1 1_454 2_564 136.14(19)
V2 O1 V1 1_554 2_464 68.07(9)
Sr1 O1 V1 . 2_464 140.68(3)
Sr1 O1 V1 1_455 2_464 64.15(2)
V2 O1 V1 . 2_464 111.93(9)
V1 O1 V1 6_566 2_464 77.64(3)
V1 O1 V1 5_566 2_464 135.97(7)
V1 O1 V1 1_454 2_464 78.55(7)
V1 O1 V1 2_564 2_464 85.38(7)
V2 O1 V1 1_554 1_554 68.07(9)
Sr1 O1 V1 . 1_554 64.15(2)
Sr1 O1 V1 1_455 1_554 140.68(3)
V2 O1 V1 . 1_554 111.93(9)
V1 O1 V1 6_566 1_554 135.97(7)
V1 O1 V1 5_566 1_554 77.64(3)
V1 O1 V1 1_454 1_554 85.38(7)
V1 O1 V1 2_564 1_554 78.55(7)
V1 O1 V1 2_464 1_554 136.14(19)
V2 O1 V1 1_554 5_565 45.59(7)
Sr1 O1 V1 . 5_565 108.44(5)
Sr1 O1 V1 1_455 5_565 108.44(5)
V2 O1 V1 . 5_565 134.41(7)
V1 O1 V1 6_566 5_565 178.12(15)
V1 O1 V1 5_566 5_565 86.94(3)
V1 O1 V1 1_454 5_565 44.47(5)
V1 O1 V1 2_564 5_565 101.00(13)
V1 O1 V1 2_464 5_565 101.00(13)
V1 O1 V1 1_554 5_565 44.47(5)
V2 O1 V1 1_554 6_565 45.59(7)
Sr1 O1 V1 . 6_565 108.44(5)
Sr1 O1 V1 1_455 6_565 108.44(5)
V2 O1 V1 . 6_565 134.41(7)
V1 O1 V1 6_566 6_565 86.94(3)
V1 O1 V1 5_566 6_565 178.12(15)
V1 O1 V1 1_454 6_565 101.00(13)
V1 O1 V1 2_564 6_565 44.47(5)
V1 O1 V1 2_464 6_565 44.47(5)
V1 O1 V1 1_554 6_565 101.00(13)
V1 O1 V1 5_565 6_565 91.18(14)
V1 O2 Sr1 1_554 . 130.6(3)
V1 O2 V1 1_554 5_666 128.27(11)
Sr1 O2 V1 . 5_666 79.98(11)
V1 O2 V1 1_554 5_566 128.27(11)
Sr1 O2 V1 . 5_566 79.98(11)
V1 O2 V1 5_666 5_566 92.93(12)
V1 O2 V1 1_554 . 163.9(3)
Sr1 O2 V1 . . 65.54(11)
V1 O2 V1 5_666 . 47.26(6)
V1 O2 V1 5_566 . 47.26(6)
V1 O2 V2 1_554 1_654 70.36(13)
Sr1 O2 V2 . 1_654 74.48(10)
V1 O2 V2 5_666 1_654 84.29(4)
V1 O2 V2 5_566 1_654 154.41(15)
V1 O2 V2 . 1_654 120.04(10)
V1 O2 V2 1_554 1_554 70.36(13)
Sr1 O2 V2 . 1_554 74.48(10)
V1 O2 V2 5_666 1_554 154.41(15)
V1 O2 V2 5_566 1_554 84.29(4)
V1 O2 V2 . 1_554 120.04(10)
V2 O2 V2 1_654 1_554 87.37(10)
V1 O2 V1 1_554 5_565 42.04(5)
Sr1 O2 V1 . 5_565 119.73(11)
V1 O2 V1 5_666 5_565 160.09(15)
V1 O2 V1 5_566 5_565 88.25(3)
V1 O2 V1 . 5_565 135.14(7)
V2 O2 V1 1_654 5_565 102.92(12)
V2 O2 V1 1_554 5_565 45.47(4)
V1 O2 V1 1_554 5_665 42.04(5)
Sr1 O2 V1 . 5_665 119.73(11)
V1 O2 V1 5_666 5_665 88.25(3)
V1 O2 V1 5_566 5_665 160.09(15)
V1 O2 V1 . 5_665 135.14(7)
V2 O2 V1 1_654 5_665 45.47(4)
V2 O2 V1 1_554 5_665 102.92(12)
V1 O2 V1 5_565 5_665 84.05(10)
V1 O2 V2 1_554 5_566 118.5(2)
Sr1 O2 V2 . 5_566 110.92(15)
V1 O2 V2 5_666 5_566 55.91(7)
V1 O2 V2 5_566 5_566 55.91(7)
V1 O2 V2 . 5_566 45.38(6)
V2 O2 V2 1_654 5_566 136.31(5)
V2 O2 V2 1_554 5_566 136.31(5)
V1 O2 V2 5_565 5_566 109.85(10)
V1 O2 V2 5_665 5_566 109.85(10)
V1 O2 V2 1_554 5_565 37.64(13)
Sr1 O2 V2 . 5_565 168.23(18)
V1 O2 V2 5_666 5_565 107.83(10)
V1 O2 V2 5_566 5_565 107.83(10)
V1 O2 V2 . 5_565 126.24(13)
V2 O2 V2 1_654 5_565 97.18(9)
V2 O2 V2 1_554 5_565 97.18(9)
V1 O2 V2 5_565 5_565 53.25(6)
V1 O2 V2 5_665 5_565 53.25(6)
V2 O2 V2 5_566 5_565 80.86(9)
V1 O2 V1 1_554 2_564 82.31(18)
Sr1 O2 V1 . 2_564 48.27(9)
V1 O2 V1 5_666 2_564 112.43(9)
V1 O2 V1 5_566 2_564 112.43(9)
V1 O2 V1 . 2_564 113.81(11)
V2 O2 V1 1_654 2_564 47.19(5)
V2 O2 V1 1_554 2_564 47.19(5)
V1 O2 V1 5_565 2_564 85.25(8)
V1 O2 V1 5_665 2_564 85.25(8)
V2 O2 V1 5_566 2_564 159.19(13)
V2 O2 V1 5_565 2_564 119.95(11)
V1 O3 V1 . 5_566 97.88(14)
V1 O3 V2 . . 134.19(17)
V1 O3 V2 5_566 . 99.90(14)
V1 O3 Sr1 . . 101.18(13)
V1 O3 Sr1 5_566 . 125.93(14)
V2 O3 Sr1 . . 101.72(13)
V1 O3 V1 . 1_455 115.45(12)
V1 O3 V1 5_566 1_455 40.91(7)
V2 O3 V1 . 1_455 60.95(8)
Sr1 O3 V1 . 1_455 141.53(11)
V1 O3 V2 . 5_566 42.39(7)
V1 O3 V2 5_566 5_566 60.73(8)
V2 O3 V2 . 5_566 152.29(13)
Sr1 O3 V2 . 5_566 105.78(9)
V1 O3 V2 1_455 5_566 94.41(6)
V1 O3 V1 . 2_565 101.64(11)
V1 O3 V1 5_566 2_565 159.02(13)
V2 O3 V1 . 2_565 60.63(8)
Sr1 O3 V1 . 2_565 57.35(6)
V1 O3 V1 1_455 2_565 121.42(7)
V2 O3 V1 5_566 2_565 140.25(8)
V1 O3 V1 . 5_666 36.18(7)
V1 O3 V1 5_566 5_666 109.57(11)
V2 O3 V1 . 5_666 149.73(12)
Sr1 O3 V1 . 5_666 66.51(7)
V1 O3 V1 1_455 5_666 144.56(8)
V2 O3 V1 5_566 5_666 50.71(4)
V1 O3 V1 2_565 5_666 90.87(6)
V1 O3 V2 . 1_655 56.68(8)
V1 O3 V2 5_566 1_655 150.23(13)
V2 O3 V2 . 1_655 109.05(11)
Sr1 O3 V2 . 1_655 55.12(6)
V1 O3 V2 1_455 1_655 159.25(8)
V2 O3 V2 5_566 1_655 89.73(6)
V1 O3 V2 2_565 1_655 50.64(4)
V1 O3 V2 5_666 1_655 40.92(3)
V1 O3 V1 . 6_566 141.91(12)
V1 O3 V1 5_566 6_566 119.13(12)
V2 O3 V1 . 6_566 36.37(7)
Sr1 O3 V1 . 6_566 65.41(7)
V1 O3 V1 1_455 6_566 90.21(6)
V2 O3 V1 5_566 6_566 169.67(9)
V1 O3 V1 2_565 6_566 40.52(3)
V1 O3 V1 5_666 6_566 125.23(7)
V2 O3 V1 1_655 6_566 89.20(6)
V1 O3 V1 . 1_554 93.35(10)
V1 O3 V1 5_566 1_554 78.68(9)
V2 O3 V1 . 1_554 131.42(12)
Sr1 O3 V1 . 1_554 50.26(6)
V1 O3 V1 1_455 1_554 113.32(7)
V2 O3 V1 5_566 1_554 67.71(5)
V1 O3 V1 2_565 1_554 107.59(7)
V1 O3 V1 5_666 1_554 63.64(4)
V2 O3 V1 1_655 1_554 87.06(6)
V1 O3 V1 6_566 1_554 101.98(6)
V1 O3 V2 . 1_554 136.58(12)
V1 O3 V2 5_566 1_554 79.89(9)
V2 O3 V2 . 1_554 88.18(10)
Sr1 O3 V2 . 1_554 52.18(6)
V1 O3 V2 1_455 1_554 91.18(6)
V2 O3 V2 5_566 1_554 105.97(6)
V1 O3 V2 2_565 1_554 91.03(6)
V1 O3 V2 5_666 1_554 103.37(6)
V2 O3 V2 1_655 1_554 107.22(6)
V1 O3 V2 6_566 1_554 64.63(4)
V1 O3 V2 1_554 1_554 43.41(3)

loop_
_geom_bond_atom_site_label_1
_geom_bond_atom_site_label_2
_geom_bond_site_symmetry_2
_geom_bond_distance
Sr1 O2 . 2.473(5)
Sr1 O2 2_565 2.473(5)
Sr1 O3 2_565 2.563(3)
Sr1 O3 . 2.563(3)
Sr1 O3 8_575 2.563(3)
Sr1 O3 7_655 2.563(3)
Sr1 O1 . 2.968(3)
Sr1 O1 1_655 2.968(3)
Sr1 V1 2_565 3.5169(14)
Sr1 V1 . 3.5169(14)
Sr1 V2 1_655 3.5385(13)
Sr1 V2 . 3.5385(13)
V1 O2 1_556 1.620(5)
V1 O3 7_655 1.962(3)
V1 O3 . 1.962(3)
V1 O3 5_566 1.961(3)
V1 O3 3_566 1.961(3)
V1 V1 5_566 2.9584(11)
V1 V1 5_666 2.9584(11)
V1 V2 5_566 3.0126(14)
V1 V2 1_655 3.6259(9)
V1 V2 . 3.6259(9)
V1 O2 5_666 3.652(4)
V1 O2 5_566 3.652(4)
V1 O2 . 3.726(5)
V1 Sr1 1_556 3.7353(14)
V1 O1 5_566 3.792(5)
V1 O1 1_656 3.905(3)
V1 O1 1_556 3.905(3)
V1 O1 5_565 3.912(5)
V1 O2 5_565 3.955(4)
V1 O2 5_665 3.955(4)
V1 Sr1 5_566 4.0391(10)
V1 Sr1 5_666 4.0391(10)
V1 O3 1_655 4.147(3)
V1 O3 7 4.147(3)
V1 O3 2_565 4.160(3)
V1 O3 8_575 4.160(3)
V1 O3 3_466 4.306(3)
V1 O3 5_666 4.306(3)
V1 O3 4_546 4.365(3)
V1 O3 6_656 4.365(3)
V1 O3 7_656 4.812(3)
V1 O3 1_556 4.812(3)
V1 V1 5_667 4.8263(19)
V1 V1 5_567 4.826(2)
V1 O2 2_566 4.893(5)
V1 V1 2_565 4.944(2)
V1 V2 5_567 5.0250(18)
V1 O3 3_567 5.214(3)
V1 O3 5_567 5.214(3)
V1 O1 . 5.281(5)
V1 O1 1_655 5.281(5)
V1 V1 1_455 5.2959(8)
V1 V1 1_655 5.2959(8)
V1 V1 1_554 5.3014(9)
V1 V1 1_556 5.3014(9)
V1 O3 8_675 5.537(3)
V1 O3 2_465 5.537(3)
V1 O2 1_656 5.5381(17)
V1 O2 1_456 5.5381(17)
V2 O1 1_556 1.613(7)
V2 O3 7 1.974(3)
V2 O3 8_575 1.974(3)
V2 O3 2_465 1.974(3)
V2 O3 . 1.974(3)
V2 V1 5_566 3.0126(14)
V2 V1 6_566 3.0126(14)
V2 Sr1 1_455 3.5385(13)
V2 V1 2_565 3.6259(9)
V2 V1 1_455 3.6259(9)
V2 V1 2_465 3.6259(9)
V2 O1 . 3.689(7)
V2 O2 2_566 3.834(4)
V2 O2 1_456 3.834(4)
V2 O2 1_556 3.834(4)
V2 O2 2_466 3.834(4)
V2 Sr1 1_556 3.9672(15)
V2 Sr1 1_456 3.9672(15)
V2 O2 6_566 4.046(5)
V2 O2 5_566 4.046(5)
V2 O2 5_565 4.128(5)
V2 O2 6_565 4.128(5)
V2 O3 3_466 4.156(3)
V2 O3 4_556 4.156(3)
V2 O3 5_566 4.156(3)
V2 O3 6_566 4.156(3)
V2 O3 1_455 4.312(3)
V2 O3 2_565 4.312(3)
V2 O3 8_475 4.312(3)
V2 O3 7_655 4.312(3)
V2 O2 1_455 4.932(5)
V2 O2 2_465 4.932(5)
V2 O2 2_565 4.932(5)
V2 O2 . 4.932(5)
V2 O3 8_576 4.983(3)
V2 O3 2_466 4.983(3)
V2 O3 1_556 4.983(3)
V2 O3 7_556 4.983(3)
V2 V1 6_567 5.0250(18)
V2 V1 5_567 5.0250(19)
V2 V2 1_655 5.2959(8)
V2 V2 1_455 5.2959(8)
V2 V2 1_554 5.3014(9)
V2 V2 1_556 5.3014(9)
V2 Sr1 5_576 5.4436(12)
V2 Sr1 5_566 5.4436(12)
V2 O3 5_466 5.534(3)
V2 O3 6_666 5.534(3)
O1 V2 1_554 1.613(7)
O1 Sr1 1_455 2.968(3)
O1 V1 6_566 3.792(5)
O1 V1 5_566 3.792(5)
O1 V1 1_454 3.905(3)
O1 V1 2_564 3.905(3)
O1 V1 2_464 3.905(3)
O1 V1 1_554 3.905(3)
O1 V1 5_565 3.912(5)
O1 V1 6_565 3.912(5)
O2 V1 1_554 1.620(5)
O2 V1 5_666 3.652(4)
O2 V1 5_566 3.652(4)
O2 V2 1_654 3.834(4)
O2 V2 1_554 3.834(4)
O2 V1 5_565 3.955(4)
O2 V1 5_665 3.955(4)
O2 V2 5_566 4.046(5)
O2 V2 5_565 4.128(5)
O2 V1 2_564 4.893(5)
O3 V1 5_566 1.961(3)
O3 V1 1_455 4.147(3)
O3 V2 5_566 4.156(3)
O3 V1 2_565 4.160(3)
O3 V1 5_666 4.306(3)
O3 V2 1_655 4.312(3)
O3 V1 6_566 4.365(3)
O3 V1 1_554 4.812(3)
O3 V2 1_554 4.983(3)
